data_4003036
loop_
_publ_author_name
'Chen, Cheng-Xia'
'Wei, Zhang-Wen'
'Cao, Chen-Chen'
'Yin, Shao-Yun'
'Qiu, Qian-Feng'
'Zhu, Neng-Xiu'
'Xiong, Yang-Yang'
'Jiang, Ji-Jun'
'Pan, Mei'
'Su, Cheng-Yong'

_publ_section_title
;
 All Roads Lead to Rome: Tuning the Luminescence of a Breathing Catenated
 Zr-MOF by Programmable Multiplexing Pathways
;
_journal_issue 15
_journal_name_full 'Chemistry of Materials'
_journal_page_first 5550
_journal_paper_doi 10.1021/acs.chemmater.9b01258
_journal_volume 31
_journal_year 2019
_chemical_formula_moiety 'C108 H64 O32 Zr6 +[solvent]'
_chemical_formula_sum 'C108 H64 O32 Zr6'
_chemical_formula_weight 2420.91
_chemical_name_common LIFM-114-Acetone
_space_group_crystal_system orthorhombic
_space_group_IT_number 65
_space_group_name_Hall '-C 2 2'
_space_group_name_H-M_alt 'C m m m'
_symmetry_space_group_name_Hall '-C 2 2'
_symmetry_space_group_name_H-M 'C m m m'
_atom_sites_solution_hydrogens mixed
_audit_creation_date 2017-12-07
_audit_creation_method
;
Olex2 1.2
(compiled 2017.08.10 svn.r3458 for OlexSys, GUI svn.r5381)
;
_cell_angle_alpha 90
_cell_angle_beta 90
_cell_angle_gamma 90
_cell_formula_units_Z 4
_cell_length_a 21.1937(18)
_cell_length_b 42.4945(15)
_cell_length_c 17.8951(6)
_cell_measurement_reflns_used 6086
_cell_measurement_temperature 150(2)
_cell_measurement_theta_max 63.5270
_cell_measurement_theta_min 3.7380
_cell_volume 16116.6(16)
_computing_cell_refinement 'CrysAlisPro 1.171.38.43 (Rigaku OD, 2015)'
_computing_data_collection 'CrysAlisPro 1.171.38.43 (Rigaku OD, 2015)'
_computing_data_reduction 'CrysAlisPro 1.171.38.43 (Rigaku OD, 2015)'
_computing_molecular_graphics 'Olex2 (Dolomanov et al., 2009)'
_computing_publication_material 'Olex2 (Dolomanov et al., 2009)'
_computing_structure_refinement 'ShelXL (Sheldrick, 2015)'
_diffrn_ambient_environment N~2~
_diffrn_ambient_temperature 150(2)
_diffrn_detector 'CCD plate'
_diffrn_detector_area_resol_mean 10.6525
_diffrn_detector_type Atlas
_diffrn_measured_fraction_theta_full 0.960
_diffrn_measured_fraction_theta_max 0.960
_diffrn_measurement_details
;
List of Runs (angles in degrees, time in seconds):

  # Type    Start    End  Width  t~exp~   \w     \q     \k     \f   Frames
--------------------------------------------------------------------------
  1  \w    -69.00  28.00   1.00   20.00    --  -40.95  57.00-150.00   97
  2  \w     99.00 147.00   1.00   28.39    --   86.42 125.00-180.00   48
  3  \w    106.00 141.00   1.00   28.39    --   86.42 125.00 -60.00   35
  4  \w     66.00 121.00   1.00   28.39    --   86.42  45.00-120.00   55
  5  \w     68.00 131.00   1.00   28.39    --   86.42  61.00 150.00   63
;
_diffrn_measurement_device 'four-circle diffractometer'
_diffrn_measurement_device_type 'SuperNova, Dual, Cu at zero, Atlas'
_diffrn_measurement_method '\w scans'
_diffrn_orient_matrix_type 'CrysAlisPro convention (1999,Acta A55,543-557)'
_diffrn_orient_matrix_UB_11 -0.0627712000
_diffrn_orient_matrix_UB_12 -0.0173787000
_diffrn_orient_matrix_UB_13 0.0134243000
_diffrn_orient_matrix_UB_21 0.0325332000
_diffrn_orient_matrix_UB_22 -0.0211600000
_diffrn_orient_matrix_UB_23 0.0582742000
_diffrn_orient_matrix_UB_31 -0.0170633000
_diffrn_orient_matrix_UB_32 0.0237570000
_diffrn_orient_matrix_UB_33 0.0618673000
_diffrn_radiation_monochromator mirror
_diffrn_radiation_probe x-ray
_diffrn_radiation_type CuK\a
_diffrn_radiation_wavelength 1.54184
_diffrn_reflns_av_R_equivalents 0.0469
_diffrn_reflns_av_unetI/netI 0.0421
_diffrn_reflns_Laue_measured_fraction_full 0.960
_diffrn_reflns_Laue_measured_fraction_max 0.960
_diffrn_reflns_limit_h_max 22
_diffrn_reflns_limit_h_min -23
_diffrn_reflns_limit_k_max 41
_diffrn_reflns_limit_k_min -48
_diffrn_reflns_limit_l_max 20
_diffrn_reflns_limit_l_min -17
_diffrn_reflns_number 14974
_diffrn_reflns_point_group_measured_fraction_full 0.960
_diffrn_reflns_point_group_measured_fraction_max 0.960
_diffrn_reflns_theta_full 63.595
_diffrn_reflns_theta_max 63.595
_diffrn_reflns_theta_min 3.396
_diffrn_source 'micro-focus sealed X-ray tube'
_diffrn_source_type 'SuperNova (Cu) X-ray Source'
_exptl_absorpt_coefficient_mu 3.506
_exptl_absorpt_correction_T_max 1.00000
_exptl_absorpt_correction_T_min 0.59863
_exptl_absorpt_correction_type multi-scan
_exptl_absorpt_process_details
;
CrysAlisPro 1.171.38.43 (Rigaku Oxford Diffraction, 2015)
Empirical absorption correction using spherical harmonics,
 implemented in SCALE3 ABSPACK scaling algorithm.
;
_exptl_crystal_colour Colourless
_exptl_crystal_density_diffrn 0.998
_exptl_crystal_description Rod
_exptl_crystal_F_000 4832
_exptl_crystal_size_max 0.3
_exptl_crystal_size_mid 0.1
_exptl_crystal_size_min 0.1
_platon_squeeze_details
;
TITL 3
CELL   21.1937   42.4945   17.8951     90.00     90.00     90.00
SPGR Cmmm
# Solvent Accessible Volume =      6291
# Electrons Found in S.A.V. =      2306
# Note: Atoms in Void as Cxxx and Qxxx all others
C101 1.000 0.057 0.235 !       2.60 eA-3
C102 0.225 0.063 0.504 !       1.54 eA-3
C103 1.000 0.070 0.188 !       1.53 eA-3
C104 0.750 0.094-0.011 !       1.42 eA-3
C105 1.000 0.092 0.160 !       1.34 eA-3
C106 1.000 0.450 0.315 !       1.33 eA-3
C107 0.782 0.015 0.217 !       1.32 eA-3
C108 1.000 0.115 0.156 !       1.30 eA-3
C109 0.202 0.125 0.500 !       1.28 eA-3
C110 0.236 0.086 0.498 !       1.27 eA-3
C111 0.277 0.413 0.035 !       1.25 eA-3
Q112 0.598 0.463 0.168 !       1.24 eA-3
C113 0.294 0.504 0.203 !       1.23 eA-3
C114 0.744 0.082 0.031 !       1.19 eA-3
Q115 0.750 0.436 0.059 !       1.17 eA-3
Q116 0.125 0.018 0.160 !       1.16 eA-3
Q117 0.272 0.462 0.143 !       1.15 eA-3
C118 0.196 0.094-0.006 !       1.15 eA-3
C119 1.000 0.195 0.495 !       1.13 eA-3
C120 0.500 0.341 0.028 !       1.13 eA-3
Q121 0.729 0.037 0.362 !       1.10 eA-3
C122 0.500 0.504 0.047 !       1.07 eA-3
C123 0.971 0.180 0.499 !       1.07 eA-3
C124 0.948 0.203 0.493 !       1.07 eA-3
C125 0.048 0.500 0.500 !       1.06 eA-3
C126 0.763 0.102 0.485 !       1.05 eA-3
C127 0.729 0.443 0.111 !       1.05 eA-3
C128 0.500 0.351 0.076 !       1.04 eA-3
C129 0.810 0.019 0.182 !       1.02 eA-3
C130 0.242 0.470 0.296 !       1.00 eA-3
C131 1.000 0.176 0.490 !       0.99 eA-3
Q132 0.284 0.469 0.109 !       0.98 eA-3
C133 1.000 0.180-0.005 !       0.98 eA-3
Q134 0.646 0.499 0.172 !       0.98 eA-3
C135 1.000 0.022 0.059 !       0.97 eA-3
C136 0.455 0.500 0.047 !       0.97 eA-3
C137 1.000 0.197 0.413 !       0.95 eA-3
C138 0.733 0.494 0.250 !       0.95 eA-3
C139 0.926 0.008-0.001 !       0.95 eA-3
C140 0.410 0.016 0.495 !       0.94 eA-3
C141 1.000 0.240 0.297 !       0.94 eA-3
C142 0.622 0.501 0.015 !       0.94 eA-3
C143 0.500 0.141 0.505 !       0.94 eA-3
Q144 0.059 0.500 0.000 !       0.93 eA-3
C145 1.000 0.160 0.474 !       0.92 eA-3
Q146 0.735 0.044 0.411 !       0.91 eA-3
Q147 0.500 0.048 0.195 !       0.91 eA-3
C148 0.714 0.038 0.391 !       0.90 eA-3
C149 0.700 0.117 0.000 !       0.90 eA-3
C150 0.583 0.483 0.045 !       0.89 eA-3
C151 0.043 0.242 0.315 !       0.88 eA-3
C152 1.000 0.211 0.372 !       0.88 eA-3
C153 0.343 0.500 0.000 !       0.88 eA-3
Q154 0.748 0.467 0.189 !       0.87 eA-3
Q155 0.740 0.498 0.188 !       0.87 eA-3
C156 0.610 0.469 0.093 !       0.87 eA-3
C157 0.299 0.500 0.000 !       0.86 eA-3
C158 0.043 0.088 0.097 !       0.86 eA-3
C159 0.458 0.436 0.111 !       0.85 eA-3
C160 1.000 0.434 0.362 !       0.85 eA-3
C161 0.500 0.366 0.109 !       0.84 eA-3
Q162 0.742 0.500 0.391 !       0.84 eA-3
C163 0.464 0.500 0.000 !       0.83 eA-3
C164 0.836 0.064 0.047 !       0.82 eA-3
Q165 0.174 0.063 0.500 !       0.82 eA-3
Q166 0.391 0.028 0.390 !       0.82 eA-3
Q167 0.751 0.497 0.297 !       0.81 eA-3
Q168 0.527 0.501 0.375 !       0.80 eA-3
Q169 0.436 0.500 0.156 !       0.79 eA-3
Q170 0.234 0.030 0.417 !       0.79 eA-3
C171 0.812 0.053 0.092 !       0.79 eA-3
C172 0.316 0.501 0.047 !       0.78 eA-3
Q173 0.276 0.026 0.223 !       0.78 eA-3
C174 0.635 0.443 0.100 !       0.77 eA-3
C175 0.500 0.195 0.006 !       0.77 eA-3
C176 0.612 0.502 0.094 !       0.77 eA-3
C177 0.500 0.500 0.141 !       0.77 eA-3
C178 1.000 0.257 0.247 !       0.76 eA-3
Q179 0.753 0.012 0.438 !       0.76 eA-3
C180 0.500 0.159 0.469 !       0.75 eA-3
C181 1.000 0.423 0.299 !       0.75 eA-3
C182 0.075 0.495 0.468 !       0.75 eA-3
C183 0.610 0.125 0.496 !       0.75 eA-3
C184 0.508 0.325 0.070 !       0.75 eA-3
Q185 0.214 0.502 0.375 !       0.74 eA-3
C186 0.501 0.241 0.340 !       0.74 eA-3
Q187 0.723 0.029 0.457 !       0.73 eA-3
C188 0.157 0.028 0.080 !       0.72 eA-3
C189 0.433 0.462 0.065 !       0.72 eA-3
Q190 0.278 0.488 0.046 !       0.72 eA-3
C191 0.464 0.460 0.098 !       0.71 eA-3
Q192 0.634 0.497 0.219 !       0.71 eA-3
C193 0.828 0.013 0.079 !       0.71 eA-3
Q194 0.706 0.500 0.375 !       0.71 eA-3
C195 1.001 0.094 0.067 !       0.70 eA-3
C196 0.020 0.435 0.330 !       0.70 eA-3
C197 0.574 0.395 0.061 !       0.70 eA-3
C198 1.000 0.229 0.379 !       0.69 eA-3
C199 0.551 0.298 0.429 !       0.69 eA-3
;
_refine_diff_density_max 0.901
_refine_diff_density_min -3.326
_refine_diff_density_rms 0.196
_refine_ls_extinction_method none
_refine_ls_goodness_of_fit_ref 1.609
_refine_ls_hydrogen_treatment constr
_refine_ls_matrix_type full
_refine_ls_number_parameters 755
_refine_ls_number_reflns 6892
_refine_ls_number_restraints 921
_refine_ls_restrained_S_all 1.545
_refine_ls_R_factor_all 0.1278
_refine_ls_R_factor_gt 0.1175
_refine_ls_shift/su_max 0.001
_refine_ls_shift/su_mean 0.000
_refine_ls_structure_factor_coef Fsqd
_refine_ls_weighting_details 'w=1/[\s^2^(Fo^2^)+(0.2000P)^2^] where P=(Fo^2^+2Fc^2^)/3'
_refine_ls_weighting_scheme calc
_refine_ls_wR_factor_gt 0.3434
_refine_ls_wR_factor_ref 0.3607
_reflns_Friedel_coverage 0.000
_reflns_number_gt 5644
_reflns_number_total 6892
_reflns_threshold_expression 'I > 2\s(I)'
_cod_data_source_file LIFM-114-Acetone.cif
_cod_data_source_block LIFM-114-Acetone
_cod_database_code 4003036
_shelx_shelxl_version_number 2014/7
_shelx_space_group_comment
;
The symmetry employed for this shelxl refinement is uniquely defined
by the following loop, which should always be used as a source of
symmetry information in preference to the above space-group names.
They are only intended as comments.
;
_reflns_odcompleteness_completeness 98.65
_reflns_odcompleteness_iscentric 1
_reflns_odcompleteness_theta 59.94
_olex2_refinement_description
;
1. Fixed Uiso
 At 1.2 times of:
  All C(H) groups
2. Restrained distances
 C8-C9A = C9A-C10A = C10A-C11
 1.39 with sigma of 0.01
 C11-C12A = C12A-C13A = C13A-C8
 1.39 with sigma of 0.01
 C8-C10A = C9A-C11 = C10A-C12A
 2.4 with sigma of 0.01
 C11-C13A = C12A-C8 = C13A-C9A
 2.4 with sigma of 0.01
 C9A-C12A = C10A-C13A
 2.8 with sigma of 0.01
 C15-C16 = C19-C22 = C25-C28
 1.49 with sigma of 0.02
 C15A-C16A = C19A-C22A = C25A-C28
 1.49 with sigma of 0.02
 C15B-C16B = C19B-C22B = C25B-C29
 1.49 with sigma of 0.02
 C15C-C16C = C19C-C22C = C25C-C29
 1.49 with sigma of 0.02
 Zr3-O10 = Zr3-O9 = Zr6-O10 = Zr5-O10
 2.13 with sigma of 0.02
 Zr5-O9 = Zr4-O9 = Zr6-O12 = Zr4-O11
 2.13 with sigma of 0.02
 Zr3-O11 = Zr3-O12
 2.09 with sigma of 0.02
 Zr3-O13 = Zr3-O14 = Zr5-O15 = Zr5-O16
 2.1 with sigma of 0.01
 O13-O14 = O15-O16
 3.15 with sigma of 0.02
 O16-O14
 3.059 with sigma of 0.02
 O11-O12 = O11A-O12A
 2.4 with sigma of 0.01
 O11-O11A = O12-O12A
 1.6 with sigma of 0.01
 Zr3-O11A = Zr3-O12A
 2.627 with sigma of 0.01
 C28-C29
 1.41 with sigma of 0.01
 C15-O3 = C15-O4 = C15A-O3A = C15A-O4A
 1.29 with sigma of 0.01
 C15B-O3B = C15B-O4B = C15C-O3C = C15C-O4C
 1.29 with sigma of 0.01
 Zr3-O3 = Zr4-O4 = Zr3_$3-O3A = Zr6_$4-O4A
 2.12 with sigma of 0.02
 Zr4_$5-O3B = Zr5_$5-O4B
 2.12 with sigma of 0.02
 Zr5_$6-O3C = Zr6_$7-O4C
 2.12 with sigma of 0.02
3. Restrained planarity
 C8, C9A, C10A, C11, C12A, C13A
 with sigma of 0.01
4. Rigid bond restraints
 Zr3, Zr4, Zr5, Zr6, O9, O10, O11, O12, O13, O14, O15, O16, O11A, O12A
 with sigma for 1-2 distances of 0.01 and sigma for 1-3 distances of 0.01
 O3, O4, C15, C16, C17, C18, C19, C20, C21, C22, C23, C24, C25, C26, C27, C28,
 C29
 with sigma for 1-2 distances of 0.01 and sigma for 1-3 distances of 0.01
 O3A, O4A, C15A, C16A, C17A, C18A, C19A, C20A, C21A, C22A, C23A, C24A, C25A,
 C26A, C27A
 with sigma for 1-2 distances of 0.01 and sigma for 1-3 distances of 0.01
 O3B, O4B, C15B, C16B, C17B, C18B, C19B, C20B, C21B, C22B, C23B, C24B, C25B,
 C26B, C27B
 with sigma for 1-2 distances of 0.01 and sigma for 1-3 distances of 0.01
 O3C, O4C, C15C, C16C, C17C, C18C, C19C, C20C, C21C, C22C, C23C, C24C, C25C,
 C26C, C27C
 with sigma for 1-2 distances of 0.01 and sigma for 1-3 distances of 0.01
 C8, C9, C10, C11, C12, C13, C9A, C10A, C12A, C13A
 with sigma for 1-2 distances of 0.01 and sigma for 1-3 distances of 0.01
 Zr1, Zr2, O5, O6
 with sigma for 1-2 distances of 0.003 and sigma for 1-3 distances of 0.003
5. Uiso/Uaniso restraints and constraints
Zr3 \\sim Zr4 \\sim Zr5 \\sim Zr6 \\sim O9 \\sim O10 \\sim O11 \\sim O12 \\sim
O13 \\sim O14 \\sim O15 \\sim O16 \\sim O11A \\sim O12A: within 2A with sigma
of 0.01 and sigma for terminal atoms of 0.02
O3 \\sim O4 \\sim C15 \\sim C16 \\sim C17 \\sim C18 \\sim C19 \\sim C20 \\sim
C21 \\sim C22 \\sim C23 \\sim C24 \\sim C25 \\sim C26 \\sim C27 \\sim C28 \\sim
C29: within 2A with sigma of 0.01 and sigma for terminal atoms of 0.02
O3A \\sim O4A \\sim C15A \\sim C16A \\sim C17A \\sim C18A \\sim C19A \\sim C20A
\\sim C21A \\sim C22A \\sim C23A \\sim C24A \\sim C25A \\sim C26A \\sim C27A:
within 2A with sigma of 0.01 and sigma for terminal atoms of 0.02
O3B \\sim O4B \\sim C15B \\sim C16B \\sim C17B \\sim C18B \\sim C19B \\sim C20B
\\sim C21B \\sim C22B \\sim C23B \\sim C24B \\sim C25B \\sim C26B \\sim C27B:
within 2A with sigma of 0.01 and sigma for terminal atoms of 0.02
O3C \\sim O4C \\sim C15C \\sim C16C \\sim C17C \\sim C18C \\sim C19C \\sim C20C
\\sim C21C \\sim C22C \\sim C23C \\sim C24C \\sim C25C \\sim C26C \\sim C27C:
within 2A with sigma of 0.01 and sigma for terminal atoms of 0.02
C8 \\sim C9 \\sim C10 \\sim C11 \\sim C12 \\sim C13 \\sim C9A \\sim C10A \\sim
C12A \\sim C13A: within 2A with sigma of 0.01 and sigma for terminal atoms of
0.02
Zr1 \\sim Zr2 \\sim O5 \\sim O6: within 2A with sigma of 0.003 and sigma for
terminal atoms of 0.003
Uanis(O13) \\sim Ueq, Uanis(O12) \\sim Ueq, Uanis(O12A) \\sim Ueq, Uanis(O9)
\\sim Ueq, Uanis(O10) \\sim Ueq, Uanis(O16) \\sim Ueq, Uanis(O15) \\sim Ueq:
with sigma of 0.01 and sigma for terminal atoms of 0.02
Uanis(C15A) \\sim Ueq, Uanis(C16A) \\sim Ueq, Uanis(C17A) \\sim Ueq,
Uanis(C18A) \\sim Ueq, Uanis(C19A) \\sim Ueq, Uanis(C20A) \\sim Ueq,
Uanis(C21A) \\sim Ueq, Uanis(C22A) \\sim Ueq, Uanis(C23A) \\sim Ueq,
Uanis(C24A) \\sim Ueq, Uanis(C25A) \\sim Ueq, Uanis(C26A) \\sim Ueq,
Uanis(C27A) \\sim Ueq: with sigma of 0.01 and sigma for terminal atoms of 0.02
6. Others
 Sof(C9A)=Sof(H9A)=Sof(C10A)=Sof(H10A)=Sof(C12A)=Sof(H12A)=Sof(C13A)=Sof(H13A)=
 1-FVAR(1)
 Sof(C9)=Sof(H9)=Sof(C10)=Sof(H10)=Sof(C12)=Sof(H12)=Sof(C13)=Sof(H13)=FVAR(1)
 Fixed Sof: Zr3(0.25) Zr4(0.125) Zr5(0.25) Zr6(0.125) O3(0.25) O4(0.25)
 O9(0.25) O10(0.25) O11(0.125) O12(0.125) O13(0.25) O14(0.25) O15(0.25)
 O16(0.25) C15(0.25) C16(0.25) C17(0.25) H17(0.25) C18(0.25) H18(0.25)
 C19(0.25) C20(0.25) H20(0.25) C21(0.25) H21(0.25) C22(0.25) C23(0.25)
 H23(0.25) C24(0.25) H24(0.25) C25(0.25) C26(0.25) H26(0.25) C27(0.25)
 H27(0.25) C28(0.25) C29(0.25) O3A(0.25) O4A(0.25) O11A(0.125) O12A(0.125)
 C15A(0.25) C16A(0.25) C17A(0.25) H17A(0.25) C18A(0.25) H18A(0.25) C19A(0.25)
 C20A(0.25) H20A(0.25) C21A(0.25) H21A(0.25) C22A(0.25) C23A(0.25) H23A(0.25)
 C24A(0.25) H24A(0.25) C25A(0.25) C26A(0.25) H26A(0.25) C27A(0.25) H27A(0.25)
 O3B(0.25) O4B(0.25) C15B(0.25) C16B(0.25) C17B(0.25) H17B(0.25) C18B(0.25)
 H18B(0.25) C19B(0.25) C20B(0.25) H20B(0.25) C21B(0.25) H21B(0.25) C22B(0.25)
 C23B(0.25) H23B(0.25) C24B(0.25) H24B(0.25) C25B(0.25) C26B(0.25) H26B(0.25)
 C27B(0.25) H27B(0.25) O3C(0.25) O4C(0.25) C15C(0.25) C16C(0.25) C17C(0.25)
 H17C(0.25) C18C(0.25) H18C(0.25) C19C(0.25) C20C(0.25) H20C(0.25) C21C(0.25)
 H21C(0.25) C22C(0.25) C23C(0.25) H23C(0.25) C24C(0.25) H24C(0.25) C25C(0.25)
 C26C(0.25) H26C(0.25) C27C(0.25) H27C(0.25)
7.a Riding coordinates:
 C24C(H24C)
7.b Aromatic/amide H refined with riding coordinates:
 C3(H3), C4(H4), C6(H6), C7(H7), C9(H9), C10(H10), C12(H12), C13(H13),
 C17(H17), C18(H18), C20(H20), C21(H21), C23(H23), C24(H24), C26(H26), C27(H27),
  C9A(H9A), C10A(H10A), C12A(H12A), C13A(H13A), C17A(H17A), C18A(H18A),
 C20A(H20A), C21A(H21A), C23A(H23A), C24A(H24A), C26A(H26A), C27A(H27A),
 C17B(H17B), C18B(H18B), C20B(H20B), C21B(H21B), C23B(H23B), C24B(H24B),
 C26B(H26B), C27B(H27B), C17C(H17C), C18C(H18C), C20C(H20C), C21C(H21C),
 C23C(H23C), C26C(H26C), C27C(H27C)
7.c Fitted hexagon refined as free rotating group:
 C2(C3,C4,C5,C6,C7), C8(C9,C10,C11,C12,C13), C16(C17,C18,C19,C20,C21), C22(C23,
 C24,C25,C26,C27), C16A(C17A,C18A,C19A,C20A,C21A), C22A(C23A,C24A,C25A,C26A,
 C27A), C16B(C17B,C18B,C19B,C20B,C21B), C22B(C23B,C24B,C25B,C26B,C27B),
 C16C(C17C,C18C,C19C,C20C,C21C), C22C(C23C,C24C,C25C,C26C,C27C)
;
_olex2_submission_special_instructions 'No special instructions were received'
_oxdiff_exptl_absorpt_empirical_details
;
Empirical correction (ABSPACK) includes:
- Absorption correction using spherical harmonics
- Frame scaling
- Detector area scaling
;
_oxdiff_exptl_absorpt_empirical_full_max 1.523
_oxdiff_exptl_absorpt_empirical_full_min 0.609

loop_
_space_group_symop_operation_xyz
'x, y, z'
'-x, -y, z'
'x, -y, -z'
'-x, y, -z'
'x+1/2, y+1/2, z'
'-x+1/2, -y+1/2, z'
'x+1/2, -y+1/2, -z'
'-x+1/2, y+1/2, -z'
'-x, -y, -z'
'x, y, -z'
'-x, y, z'
'x, -y, z'
'-x+1/2, -y+1/2, -z'
'x+1/2, y+1/2, -z'
'-x+1/2, y+1/2, z'
'x+1/2, -y+1/2, z'

loop_
_atom_site_label
_atom_site_type_symbol
_atom_site_fract_x
_atom_site_fract_y
_atom_site_fract_z
_atom_site_U_iso_or_equiv
_atom_site_adp_type
_atom_site_occupancy
_atom_site_site_symmetry_order
_atom_site_calc_flag
_atom_site_refinement_flags_posn
_atom_site_refinement_flags_adp
_atom_site_refinement_flags_occupancy
_atom_site_disorder_assembly
_atom_site_disorder_group
Zr1 Zr 0.5000 0.55784(2) 0.5000 0.0355(4) Uani 1 4 d S TU P . .
Zr2 Zr 0.41627(4) 0.5000 0.40114(4) 0.0415(4) Uani 1 2 d S TU P . .
Zr3 Zr 0.91735(17) 0.48903(8) 0.0548(2) 0.0706(9) Uani 0.25 1 d D U . C .
Zr4 Zr 1.0000 0.43049(9) -0.0411(2) 0.0676(10) Uani 0.25 2 d DS TU P . .
Zr5 Zr 0.91637(17) 0.48784(9) -0.1415(2) 0.0745(9) Uani 0.25 1 d D U . . .
Zr6 Zr 1.0000 0.54606(11) -0.0445(2) 0.0646(11) Uani 0.25 2 d DS TU P . .
O1 O 0.5624(2) 0.58400(9) 0.5743(2) 0.0561(12) Uani 1 1 d . . . . .
O2 O 0.6152(3) 0.54784(11) 0.6410(3) 0.0726(15) Uani 1 1 d . . . . .
O3 O 0.890(2) 0.4444(4) 0.1008(19) 0.135(7) Uani 0.25 1 d D U . A 1
O4 O 0.9375(14) 0.4057(6) 0.0343(14) 0.123(7) Uani 0.25 1 d D U . A 1
O5 O 0.4173(4) 0.52729(19) 0.5000 0.084(2) Uani 1 2 d S TU P . .
O6 O 0.5000 0.52788(16) 0.4000(5) 0.076(2) Uani 1 2 d S TU P . .
O7 O 0.3142(4) 0.5000 0.4034(5) 0.079(2) Uani 1 2 d S T P . .
O8 O 0.4239(4) 0.5000 0.2781(4) 0.078(2) Uani 1 2 d S T P . .
O9 O 0.9117(8) 0.4584(4) -0.0422(9) 0.078(5) Uani 0.25 1 d D U . . .
O10 O 0.9171(12) 0.5184(5) -0.0444(10) 0.115(7) Uani 0.25 1 d D U . B 1
O11 O 1.0000 0.4635(5) 0.0469(11) 0.119(8) Uani 0.25 2 d DS TU P C 1
O12 O 1.0000 0.5195(5) 0.0574(11) 0.113(8) Uani 0.25 2 d DS TU P C .
O13 O 0.9164(13) 0.4916(12) 0.1734(6) 0.123(8) Uani 0.25 1 d D U . C .
O14 O 0.8179(5) 0.4870(7) 0.0424(11) 0.127(9) Uani 0.25 1 d D U . C 1
O15 O 0.9164(10) 0.4893(6) -0.2594(6) 0.113(7) Uani 0.25 1 d D U . D .
O16 O 0.8174(5) 0.4844(7) -0.1311(11) 0.119(7) Uani 0.25 1 d D U . D 2
C1 C 0.5968(4) 0.57562(15) 0.6277(4) 0.0599(19) Uani 1 1 d . . . . .
C2 C 0.6178(3) 0.60068(9) 0.6810(3) 0.0647(19) Uani 1 1 d . . . . .
C3 C 0.6600(3) 0.59399(9) 0.7383(3) 0.104(4) Uani 1 1 d G . . . .
H3 H 0.6765 0.5733 0.7436 0.125 Uiso 1 1 calc R . . . .
C4 C 0.6781(3) 0.61754(11) 0.7878(3) 0.113(4) Uani 1 1 d G . . . .
H4 H 0.7070 0.6130 0.8269 0.135 Uiso 1 1 calc R . . . .
C5 C 0.6540(3) 0.64778(10) 0.7800(3) 0.084(3) Uani 1 1 d G . . . .
C6 C 0.6118(3) 0.65447(9) 0.7227(3) 0.095(3) Uani 1 1 d G . . . .
H6 H 0.5953 0.6751 0.7174 0.114 Uiso 1 1 calc R . . . .
C7 C 0.5937(3) 0.63092(11) 0.6732(3) 0.087(3) Uani 1 1 d G . . . .
H7 H 0.5648 0.6355 0.6341 0.104 Uiso 1 1 calc R . . . .
C8 C 0.6778(4) 0.67420(13) 0.8295(3) 0.086(2) Uani 1 1 d D U . . .
C9 C 0.7422(3) 0.68037(19) 0.8308(5) 0.093(3) Uani 0.506(7) 1 d G U . E 1
H9 H 0.7702 0.6679 0.8019 0.112 Uiso 0.506(7) 1 calc R . . E 1
C10 C 0.7655(3) 0.7048(2) 0.8743(5) 0.092(3) Uani 0.506(7) 1 d G U . E 1
H10 H 0.8096 0.7090 0.8752 0.111 Uiso 0.506(7) 1 calc R . . E 1
C11 C 0.7245(4) 0.72312(12) 0.9166(3) 0.084(2) Uani 1 1 d DG U . E .
C12 C 0.6601(3) 0.71695(19) 0.9153(5) 0.095(3) Uani 0.506(7) 1 d G U . E 1
H12 H 0.6321 0.7294 0.9442 0.114 Uiso 0.506(7) 1 calc R . . E 1
C13 C 0.6367(3) 0.6925(2) 0.8718(6) 0.096(3) Uani 0.506(7) 1 d G U . E 1
H13 H 0.5927 0.6883 0.8709 0.116 Uiso 0.506(7) 1 calc R . . E 1
C14 C 0.7500 0.7500 0.9634(6) 0.083(4) Uani 1 2 d S T P . .
C15 C 0.901(3) 0.4148(5) 0.088(3) 0.132(6) Uani 0.25 1 d D U . A 1
C16 C 0.879(2) 0.3874(5) 0.1366(16) 0.133(6) Uani 0.25 1 d D U . A 1
C17 C 0.8953(19) 0.3564(6) 0.1214(15) 0.134(6) Uani 0.25 1 d G U . A 1
H17 H 0.9170 0.3514 0.0765 0.161 Uiso 0.25 1 calc R . . A 1
C18 C 0.8802(19) 0.3327(4) 0.1719(17) 0.133(6) Uani 0.25 1 d G U . A 1
H18 H 0.8915 0.3115 0.1615 0.160 Uiso 0.25 1 calc R . . A 1
C19 C 0.848(2) 0.3400(5) 0.2376(15) 0.130(6) Uani 0.25 1 d DG U . A 1
C20 C 0.832(2) 0.3710(6) 0.2528(15) 0.132(6) Uani 0.25 1 d G U . A 1
H20 H 0.8100 0.3760 0.2977 0.158 Uiso 0.25 1 calc R . . A 1
C21 C 0.847(2) 0.3947(4) 0.2023(17) 0.133(6) Uani 0.25 1 d G U . A 1
H21 H 0.8355 0.4159 0.2127 0.160 Uiso 0.25 1 calc R . . A 1
C22 C 0.8285(17) 0.3136(5) 0.2905(15) 0.127(6) Uani 0.25 1 d D U . A 1
C23 C 0.8539(14) 0.2835(6) 0.2864(15) 0.127(6) Uani 0.25 1 d G U . A 1
H23 H 0.8892 0.2796 0.2552 0.152 Uiso 0.25 1 calc R . . A 1
C24 C 0.8276(16) 0.2592(4) 0.3281(16) 0.125(6) Uani 0.25 1 d G U . A 1
H24 H 0.8449 0.2387 0.3253 0.150 Uiso 0.25 1 calc R . . A 1
C25 C 0.7759(16) 0.2651(5) 0.3738(15) 0.121(6) Uani 0.25 1 d DG U . A 1
C26 C 0.7505(15) 0.2952(6) 0.3779(16) 0.120(6) Uani 0.25 1 d G U . A 1
H26 H 0.7152 0.2991 0.4092 0.144 Uiso 0.25 1 calc R . . A 1
C27 C 0.7768(17) 0.3195(4) 0.3363(16) 0.120(6) Uani 0.25 1 d G U . A 1
H27 H 0.7595 0.3400 0.3391 0.145 Uiso 0.25 1 calc R . . A 1
C28 C 0.748(3) 0.2386(6) 0.4206(6) 0.120(6) Uani 0.25 1 d D U . F 5
C29 C 0.750(2) 0.2384(4) 0.5000 0.119(7) Uani 0.5 2 d DS TU P F 5
O3A O 0.6223(12) 0.0345(4) 0.0823(17) 0.098(5) Uani 0.25 1 d D U . G 2
O4A O 0.5642(10) 0.0712(5) 0.0283(12) 0.089(5) Uani 0.25 1 d D U . G 2
O11A O 1.0000 0.4584(5) 0.1351(12) 0.114(9) Uani 0.25 2 d DS TU P . .
O12A O 1.0000 0.5148(5) 0.1459(9) 0.115(9) Uani 0.25 2 d DS TU P . .
C9A C 0.7227(5) 0.66813(18) 0.8838(6) 0.089(3) Uani 0.494(7) 1 d D U . E 2
H9A H 0.7374 0.6473 0.8914 0.106 Uiso 0.494(7) 1 calc R . . E 2
C10A C 0.7463(5) 0.6926(2) 0.9274(5) 0.090(3) Uani 0.494(7) 1 d D U . E 2
H10A H 0.7772 0.6884 0.9645 0.108 Uiso 0.494(7) 1 calc R . . E 2
C12A C 0.6800(6) 0.72931(18) 0.8619(6) 0.097(3) Uani 0.494(7) 1 d D U . E 2
H12A H 0.6656 0.7502 0.8540 0.116 Uiso 0.494(7) 1 calc R . . E 2
C13A C 0.6562(5) 0.7048(2) 0.8184(6) 0.098(3) Uani 0.494(7) 1 d D U . E 2
H13A H 0.6253 0.7090 0.7813 0.117 Uiso 0.494(7) 1 calc R . . E 2
C15A C 0.605(2) 0.0637(6) 0.078(2) 0.097(5) Uani 0.25 1 d D U . G 2
C16A C 0.6250(14) 0.0896(6) 0.1311(16) 0.098(5) Uani 0.25 1 d D U . G 2
C17A C 0.6715(14) 0.0834(5) 0.1838(17) 0.104(5) Uani 0.25 1 d G U . G 2
H17A H 0.6903 0.0631 0.1862 0.125 Uiso 0.25 1 calc R . . G 2
C18A C 0.6906(13) 0.1068(7) 0.2330(15) 0.105(5) Uani 0.25 1 d G U . G 2
H18A H 0.7224 0.1026 0.2691 0.126 Uiso 0.25 1 calc R . . G 2
C19A C 0.6632(15) 0.1365(6) 0.2295(16) 0.106(5) Uani 0.25 1 d DG U . G 2
C20A C 0.6167(14) 0.1428(5) 0.1768(18) 0.105(5) Uani 0.25 1 d G U . G 2
H20A H 0.5980 0.1630 0.1744 0.126 Uiso 0.25 1 calc R . . G 2
C21A C 0.5976(12) 0.1193(7) 0.1276(16) 0.100(5) Uani 0.25 1 d G U . G 2
H21A H 0.5658 0.1236 0.0915 0.120 Uiso 0.25 1 calc R . . G 2
C22A C 0.6881(15) 0.1624(6) 0.2785(15) 0.107(5) Uani 0.25 1 d D U . G 2
C23A C 0.7236(14) 0.1548(5) 0.3412(17) 0.103(5) Uani 0.25 1 d G U . G 2
H23A H 0.7340 0.1334 0.3511 0.124 Uiso 0.25 1 calc R . . G 2
C24A C 0.7439(13) 0.1784(7) 0.3894(14) 0.103(6) Uani 0.25 1 d G U . G 2
H24A H 0.7682 0.1731 0.4322 0.124 Uiso 0.25 1 calc R . . G 2
C25A C 0.7287(15) 0.2096(6) 0.3748(16) 0.106(6) Uani 0.25 1 d DG U . G 2
C26A C 0.6932(14) 0.2172(5) 0.3121(17) 0.107(6) Uani 0.25 1 d G U . G 2
H26A H 0.6828 0.2386 0.3022 0.128 Uiso 0.25 1 calc R . . G 2
C27A C 0.6729(13) 0.1937(7) 0.2639(14) 0.109(5) Uani 0.25 1 d G U . G 2
H27A H 0.6486 0.1989 0.2211 0.131 Uiso 0.25 1 calc R . . G 2
O3B O 0.9350(13) 0.4072(7) 0.8840(13) 0.101(6) Uani 0.25 1 d D U . H 3
O4B O 0.8931(19) 0.4433(4) 0.8095(17) 0.104(6) Uani 0.25 1 d D U . H 3
C15B C 0.905(2) 0.4140(5) 0.8232(18) 0.105(5) Uani 0.25 1 d D U . H 3
C16B C 0.8810(15) 0.3876(6) 0.7765(15) 0.107(5) Uani 0.25 1 d D U . H 3
C17B C 0.8309(15) 0.3931(5) 0.7281(16) 0.108(6) Uani 0.25 1 d G U . H 3
H17B H 0.8095 0.4127 0.7291 0.130 Uiso 0.25 1 calc R . . H 3
C18B C 0.8120(14) 0.3698(7) 0.6783(15) 0.112(6) Uani 0.25 1 d G U . H 3
H18B H 0.7778 0.3735 0.6453 0.135 Uiso 0.25 1 calc R . . H 3
C19B C 0.8433(15) 0.3411(6) 0.6769(14) 0.113(5) Uani 0.25 1 d DG U . H 3
C20B C 0.8934(14) 0.3356(5) 0.7253(16) 0.112(6) Uani 0.25 1 d G U . H 3
H20B H 0.9148 0.3159 0.7244 0.134 Uiso 0.25 1 calc R . . H 3
C21B C 0.9122(13) 0.3589(7) 0.7751(15) 0.109(6) Uani 0.25 1 d G U . H 3
H21B H 0.9465 0.3551 0.8082 0.130 Uiso 0.25 1 calc R . . H 3
C22B C 0.8174(14) 0.3167(6) 0.6244(15) 0.111(5) Uani 0.25 1 d D U . H 3
C23B C 0.7527(13) 0.3114(6) 0.6252(16) 0.109(6) Uani 0.25 1 d G U . H 3
H23B H 0.7260 0.3243 0.6550 0.130 Uiso 0.25 1 calc R . . H 3
C24B C 0.7271(11) 0.2872(7) 0.5826(17) 0.110(6) Uani 0.25 1 d G U . H 3
H24B H 0.6829 0.2836 0.5831 0.132 Uiso 0.25 1 calc R . . H 3
C25B C 0.7662(14) 0.2684(5) 0.5391(14) 0.108(6) Uani 0.25 1 d DG U . H 3
C26B C 0.8309(13) 0.2737(6) 0.5383(14) 0.102(6) Uani 0.25 1 d G U . H 3
H26B H 0.8576 0.2609 0.5085 0.123 Uiso 0.25 1 calc R . . H 3
C27B C 0.8565(11) 0.2979(7) 0.5809(15) 0.106(6) Uani 0.25 1 d G U . H 3
H27B H 0.9008 0.3016 0.5803 0.127 Uiso 0.25 1 calc R . . H 3
O3C O 0.6165(14) 0.0329(3) 0.8240(16) 0.105(6) Uani 0.25 1 d D U . I 4
O4C O 0.5650(14) 0.0703(6) 0.8832(15) 0.101(6) Uani 0.25 1 d D U . I 4
C15C C 0.603(3) 0.0624(5) 0.830(2) 0.101(5) Uani 0.25 1 d D U . I 4
C16C C 0.6205(14) 0.0866(4) 0.7725(13) 0.103(5) Uani 0.25 1 d D U . I 4
C17C C 0.5909(13) 0.1158(5) 0.7742(15) 0.101(6) Uani 0.25 1 d G U . I 4
H17C H 0.5580 0.1196 0.8091 0.121 Uiso 0.25 1 calc R . . I 4
C18C C 0.6094(14) 0.1393(4) 0.7250(16) 0.104(6) Uani 0.25 1 d G U . I 4
H18C H 0.5891 0.1592 0.7262 0.125 Uiso 0.25 1 calc R . . I 4
C19C C 0.6575(15) 0.1337(5) 0.6740(14) 0.107(5) Uani 0.25 1 d DG U . I 4
C20C C 0.6872(13) 0.1045(5) 0.6722(15) 0.111(6) Uani 0.25 1 d G U . I 4
H20C H 0.7201 0.1007 0.6373 0.133 Uiso 0.25 1 calc R . . I 4
C21C C 0.6687(13) 0.0810(4) 0.7215(15) 0.108(6) Uani 0.25 1 d G U . I 4
H21C H 0.6889 0.0610 0.7203 0.130 Uiso 0.25 1 calc R . . I 4
C22C C 0.6825(14) 0.1598(6) 0.6256(15) 0.111(5) Uani 0.25 1 d D U . I 4
C23C C 0.6404(11) 0.1785(6) 0.5858(16) 0.114(6) Uani 0.25 1 d G U . I 4
H23C H 0.5964 0.1743 0.5882 0.136 Uiso 0.25 1 calc R . . I 4
C24C C 0.6626(12) 0.2033(6) 0.5426(16) 0.114(6) Uani 0.25 1 d G U . I 4
H24C H 0.6355 0.2174 0.5192 0.137 Uiso 0.25 1 d R . . I 4
C25C C 0.7270(13) 0.2094(5) 0.5391(15) 0.114(6) Uani 0.25 1 d DG U . I 4
C26C C 0.7691(11) 0.1908(6) 0.5789(18) 0.110(6) Uani 0.25 1 d G U . I 4
H26C H 0.8131 0.1950 0.5765 0.133 Uiso 0.25 1 calc R . . I 4
C27C C 0.7468(13) 0.1660(6) 0.6221(17) 0.112(6) Uani 0.25 1 d G U . I 4
H27C H 0.7756 0.1532 0.6493 0.134 Uiso 0.25 1 calc R . . I 4

loop_
_atom_site_aniso_label
_atom_site_aniso_U_11
_atom_site_aniso_U_22
_atom_site_aniso_U_33
_atom_site_aniso_U_23
_atom_site_aniso_U_13
_atom_site_aniso_U_12
Zr1 0.0655(7) 0.0148(5) 0.0261(6) 0.000 0.000 0.000
Zr2 0.0649(6) 0.0243(5) 0.0351(5) 0.000 -0.0113(3) 0.000
Zr3 0.104(2) 0.0397(14) 0.0680(18) -0.0009(12) 0.0097(15) -0.0051(10)
Zr4 0.109(3) 0.038(2) 0.056(2) 0.0001(17) 0.000 0.000
Zr5 0.099(2) 0.0529(16) 0.0721(19) -0.0008(17) -0.0164(16) 0.0005(12)
Zr6 0.098(3) 0.045(2) 0.051(2) 0.0004(18) 0.000 0.000
O1 0.093(3) 0.032(2) 0.044(3) -0.0008(19) -0.002(2) -0.012(2)
O2 0.107(4) 0.040(2) 0.071(3) -0.005(2) -0.037(3) -0.004(2)
O3 0.233(19) 0.078(10) 0.095(13) 0.020(11) 0.045(14) -0.019(14)
O4 0.231(18) 0.069(10) 0.069(11) 0.021(10) 0.028(12) -0.015(12)
O5 0.151(6) 0.068(5) 0.032(3) 0.000 0.000 -0.064(4)
O6 0.065(3) 0.049(4) 0.114(5) -0.062(4) 0.000 0.000
O7 0.084(5) 0.068(5) 0.086(6) 0.000 -0.024(4) 0.000
O8 0.146(7) 0.056(4) 0.031(3) 0.000 -0.021(4) 0.000
O9 0.086(9) 0.066(9) 0.084(7) -0.014(7) -0.014(7) -0.001(7)
O10 0.113(10) 0.120(12) 0.111(8) -0.012(8) -0.010(9) -0.017(8)
O11 0.055(10) 0.23(3) 0.070(14) 0.025(15) 0.000 0.000
O12 0.115(10) 0.107(11) 0.117(11) 0.004(8) 0.000 0.000
O13 0.145(12) 0.122(14) 0.100(7) -0.011(8) 0.011(8) -0.001(9)
O14 0.095(7) 0.14(3) 0.144(17) 0.002(15) 0.013(9) 0.026(11)
O15 0.126(11) 0.115(13) 0.097(7) 0.004(8) -0.009(8) -0.004(9)
O16 0.107(7) 0.125(12) 0.125(11) 0.010(9) -0.004(7) 0.017(8)
C1 0.105(6) 0.035(3) 0.040(4) -0.004(3) -0.020(4) -0.015(3)
C2 0.098(5) 0.040(3) 0.056(4) -0.009(3) -0.013(4) -0.019(3)
C3 0.151(9) 0.056(5) 0.105(7) -0.013(5) -0.066(7) -0.014(5)
C4 0.193(11) 0.052(5) 0.093(7) -0.018(5) -0.059(7) -0.020(6)
C5 0.140(8) 0.052(4) 0.061(5) -0.015(4) -0.012(5) -0.036(5)
C6 0.139(8) 0.054(5) 0.092(7) -0.027(5) -0.024(6) -0.008(5)
C7 0.129(7) 0.057(5) 0.075(6) -0.017(4) -0.037(5) -0.008(5)
C8 0.143(5) 0.056(3) 0.058(4) -0.015(3) -0.010(4) -0.044(4)
C9 0.147(6) 0.065(5) 0.068(5) -0.018(5) -0.008(5) -0.041(5)
C10 0.148(6) 0.067(5) 0.061(5) -0.016(5) -0.009(5) -0.045(5)
C11 0.150(6) 0.054(3) 0.048(3) -0.005(3) -0.005(4) -0.049(4)
C12 0.151(6) 0.065(5) 0.070(5) -0.020(5) -0.011(6) -0.033(5)
C13 0.147(6) 0.065(5) 0.078(6) -0.021(5) -0.012(5) -0.035(5)
C14 0.152(11) 0.058(6) 0.041(5) 0.000 0.000 -0.057(7)
C15 0.234(17) 0.076(9) 0.087(11) 0.021(9) 0.040(11) -0.017(12)
C16 0.237(16) 0.073(9) 0.089(10) 0.018(9) 0.047(11) -0.016(11)
C17 0.238(17) 0.073(9) 0.091(11) 0.015(9) 0.048(11) -0.017(12)
C18 0.238(17) 0.070(9) 0.092(11) 0.014(9) 0.045(11) -0.019(11)
C19 0.237(16) 0.068(8) 0.085(10) 0.015(8) 0.040(10) -0.021(10)
C20 0.238(17) 0.068(9) 0.089(11) 0.017(9) 0.046(11) -0.020(11)
C21 0.238(17) 0.071(9) 0.091(11) 0.017(9) 0.048(11) -0.014(12)
C22 0.237(15) 0.065(8) 0.077(10) 0.015(8) 0.028(10) -0.021(10)
C23 0.238(16) 0.063(9) 0.080(11) 0.013(9) 0.025(11) -0.022(11)
C24 0.237(17) 0.062(9) 0.075(11) 0.013(9) 0.023(11) -0.022(11)
C25 0.236(16) 0.059(8) 0.069(10) 0.010(8) 0.018(9) -0.022(10)
C26 0.232(16) 0.059(9) 0.069(11) 0.017(9) 0.019(10) -0.022(11)
C27 0.229(16) 0.063(9) 0.070(11) 0.019(9) 0.023(10) -0.023(11)
C28 0.242(17) 0.049(9) 0.070(10) 0.001(8) 0.008(9) -0.028(12)
C29 0.246(19) 0.041(9) 0.070(11) 0.000 0.000 -0.038(13)
O3A 0.098(11) 0.086(8) 0.111(11) -0.025(9) 0.002(10) -0.013(9)
O4A 0.097(10) 0.083(9) 0.089(10) -0.027(8) 0.011(7) -0.016(8)
O11A 0.044(11) 0.23(3) 0.067(14) 0.020(15) 0.000 0.000
O12A 0.116(11) 0.110(12) 0.119(11) 0.004(8) 0.000 0.000
C9A 0.148(7) 0.059(5) 0.059(5) -0.016(5) -0.015(5) -0.041(5)
C10A 0.149(7) 0.060(5) 0.061(5) -0.015(5) -0.015(5) -0.041(5)
C12A 0.155(7) 0.062(5) 0.074(6) -0.017(5) -0.018(5) -0.034(5)
C13A 0.153(7) 0.066(5) 0.075(6) -0.017(5) -0.018(5) -0.031(5)
C15A 0.098(8) 0.090(7) 0.102(8) -0.014(6) 0.004(6) -0.010(7)
C16A 0.102(7) 0.094(6) 0.099(7) -0.011(6) -0.005(5) -0.006(6)
C17A 0.107(8) 0.103(7) 0.103(8) -0.008(6) -0.007(6) -0.003(6)
C18A 0.108(8) 0.105(7) 0.102(8) -0.006(6) -0.007(6) -0.004(6)
C19A 0.110(7) 0.104(6) 0.104(7) -0.003(6) -0.005(5) -0.006(6)
C20A 0.110(8) 0.099(7) 0.106(8) -0.006(6) -0.004(6) -0.003(6)
C21A 0.101(8) 0.096(7) 0.102(8) -0.009(6) -0.004(6) -0.004(6)
C22A 0.113(7) 0.104(6) 0.104(7) -0.002(5) -0.002(5) -0.006(6)
C23A 0.105(8) 0.104(7) 0.101(8) -0.001(6) 0.000(6) -0.007(6)
C24A 0.105(8) 0.104(8) 0.101(8) -0.001(6) 0.004(6) -0.005(7)
C25A 0.108(8) 0.105(8) 0.104(8) 0.000(6) 0.001(6) -0.008(7)
C26A 0.112(8) 0.104(7) 0.105(8) 0.001(6) -0.001(6) -0.007(7)
C27A 0.116(8) 0.105(7) 0.107(8) 0.000(6) -0.002(6) -0.005(6)
O3B 0.132(14) 0.093(13) 0.078(11) -0.013(10) -0.010(10) -0.034(12)
O4B 0.129(14) 0.098(12) 0.084(12) -0.013(11) -0.026(11) -0.036(12)
C15B 0.135(12) 0.097(11) 0.083(10) -0.017(9) -0.015(9) -0.034(10)
C16B 0.147(12) 0.097(11) 0.078(10) -0.020(9) -0.010(9) -0.029(10)
C17B 0.156(13) 0.096(11) 0.074(11) -0.019(10) -0.015(10) -0.029(11)
C18B 0.164(13) 0.096(11) 0.076(11) -0.018(10) -0.012(10) -0.028(10)
C19B 0.161(13) 0.098(10) 0.079(10) -0.023(9) -0.004(9) -0.024(10)
C20B 0.155(13) 0.101(11) 0.080(11) -0.024(10) -0.002(10) -0.023(11)
C21B 0.147(13) 0.100(11) 0.079(11) -0.021(10) -0.001(10) -0.024(10)
C22B 0.158(13) 0.097(11) 0.077(10) -0.022(9) -0.002(10) -0.023(10)
C23B 0.156(13) 0.095(12) 0.075(11) -0.020(10) 0.004(11) -0.023(11)
C24B 0.156(14) 0.098(13) 0.075(12) -0.022(11) 0.003(11) -0.026(12)
C25B 0.157(15) 0.094(13) 0.072(11) -0.020(11) 0.002(12) -0.028(12)
C26B 0.152(14) 0.088(12) 0.067(11) -0.017(10) -0.002(11) -0.025(12)
C27B 0.155(14) 0.091(12) 0.073(11) -0.019(10) -0.001(11) -0.026(11)
O3C 0.172(15) 0.030(7) 0.114(13) 0.012(8) 0.015(12) -0.033(10)
O4C 0.177(16) 0.033(9) 0.094(12) 0.013(9) 0.018(11) -0.039(10)
C15C 0.170(14) 0.032(7) 0.102(11) 0.008(8) 0.017(10) -0.037(9)
C16C 0.167(13) 0.044(7) 0.098(10) 0.014(8) 0.017(9) -0.040(9)
C17C 0.163(14) 0.044(8) 0.096(11) 0.016(8) 0.010(10) -0.041(9)
C18C 0.166(14) 0.051(8) 0.096(11) 0.016(9) 0.010(10) -0.042(9)
C19C 0.167(13) 0.060(8) 0.094(10) 0.018(8) 0.011(9) -0.043(9)
C20C 0.172(14) 0.063(9) 0.098(11) 0.015(9) 0.017(10) -0.039(10)
C21C 0.172(14) 0.055(8) 0.098(11) 0.011(9) 0.019(10) -0.036(10)
C22C 0.168(13) 0.072(9) 0.091(10) 0.025(9) 0.002(10) -0.049(9)
C23C 0.171(14) 0.079(10) 0.091(12) 0.027(10) -0.006(11) -0.052(10)
C24C 0.169(15) 0.081(11) 0.091(12) 0.029(10) -0.010(12) -0.054(11)
C25C 0.172(15) 0.081(11) 0.090(12) 0.031(10) -0.013(12) -0.057(11)
C26C 0.169(15) 0.073(11) 0.089(12) 0.029(11) -0.013(12) -0.057(11)
C27C 0.168(14) 0.079(11) 0.089(12) 0.028(10) -0.007(11) -0.055(11)

loop_
_atom_type_symbol
_atom_type_description
_atom_type_scat_dispersion_real
_atom_type_scat_dispersion_imag
_atom_type_scat_source
C C 0.0181 0.0091 'International Tables Vol C Tables 4.2.6.8 and 6.1.1.4'
H H 0.0000 0.0000 'International Tables Vol C Tables 4.2.6.8 and 6.1.1.4'
O O 0.0492 0.0322 'International Tables Vol C Tables 4.2.6.8 and 6.1.1.4'
Zr Zr -0.1862 2.2449 'International Tables Vol C Tables 4.2.6.8 and 6.1.1.4'

loop_
_geom_angle_atom_site_label_1
_geom_angle_atom_site_label_2
_geom_angle_atom_site_label_3
_geom_angle
_geom_angle_site_symmetry_1
_geom_angle_site_symmetry_3
Zr2 Zr1 Zr2 60.74(3) . 2_665
Zr2 Zr1 Zr2 91.10(2) 2_665 10_556
Zr2 Zr1 Zr2 60.53(2) . 10_556
Zr2 Zr1 Zr2 60.53(2) 2_665 9_666
Zr2 Zr1 Zr2 60.74(3) 10_556 9_666
Zr2 Zr1 Zr2 91.10(2) . 9_666
O1 Zr1 Zr2 75.12(12) 10_556 2_665
O1 Zr1 Zr2 110.88(12) 4_656 2_665
O1 Zr1 Zr2 166.22(12) 11_655 2_665
O1 Zr1 Zr2 110.98(13) . 2_665
O1 Zr1 Zr2 110.88(12) 11_655 9_666
O1 Zr1 Zr2 75.12(12) 4_656 .
O1 Zr1 Zr2 166.22(12) . .
O1 Zr1 Zr2 75.12(12) . 9_666
O1 Zr1 Zr2 166.22(12) 4_656 9_666
O1 Zr1 Zr2 110.98(13) 11_655 .
O1 Zr1 Zr2 110.98(13) 10_556 9_666
O1 Zr1 Zr2 166.22(12) 10_556 10_556
O1 Zr1 Zr2 110.88(12) 10_556 .
O1 Zr1 Zr2 110.98(13) 4_656 10_556
O1 Zr1 Zr2 75.12(12) 11_655 10_556
O1 Zr1 Zr2 110.88(12) . 10_556
O1 Zr1 O1 75.2(2) 4_656 11_655
O1 Zr1 O1 74.7(3) 11_655 .
O1 Zr1 O1 118.7(2) 4_656 .
O1 Zr1 O1 74.7(3) 4_656 10_556
O1 Zr1 O1 118.7(2) 11_655 10_556
O1 Zr1 O1 75.2(2) 10_556 .
O1 Zr1 O5 79.4(2) . 11_655
O1 Zr1 O5 142.27(12) 11_655 11_655
O1 Zr1 O5 142.27(12) 4_656 11_655
O1 Zr1 O5 142.27(12) 10_556 .
O1 Zr1 O5 79.4(2) 10_556 11_655
O1 Zr1 O5 142.27(12) . .
O1 Zr1 O5 79.4(2) 4_656 .
O1 Zr1 O5 79.4(2) 11_655 .
O1 Zr1 O6 142.44(14) 11_655 .
O1 Zr1 O6 78.4(2) 4_656 .
O1 Zr1 O6 142.44(14) . .
O1 Zr1 O6 78.4(2) 11_655 10_556
O1 Zr1 O6 142.44(14) 4_656 10_556
O1 Zr1 O6 142.44(14) 10_556 10_556
O1 Zr1 O6 78.4(2) 10_556 .
O1 Zr1 O6 78.4(2) . 10_556
O5 Zr1 Zr2 89.4(2) . 9_666
O5 Zr1 Zr2 89.4(2) 11_655 10_556
O5 Zr1 Zr2 34.61(12) . 10_556
O5 Zr1 Zr2 89.4(2) 11_655 .
O5 Zr1 Zr2 34.61(12) . .
O5 Zr1 Zr2 89.4(2) . 2_665
O5 Zr1 Zr2 34.61(12) 11_655 9_666
O5 Zr1 Zr2 34.61(12) 11_655 2_665
O5 Zr1 O5 106.9(5) . 11_655
O5 Zr1 O6 69.81(16) . .
O5 Zr1 O6 69.81(16) . 10_556
O5 Zr1 O6 69.81(16) 11_655 .
O5 Zr1 O6 69.81(16) 11_655 10_556
O6 Zr1 Zr2 35.25(11) . 2_665
O6 Zr1 Zr2 35.25(12) 10_556 10_556
O6 Zr1 Zr2 90.3(2) . 9_666
O6 Zr1 Zr2 90.3(2) 10_556 2_665
O6 Zr1 Zr2 35.25(11) 10_556 9_666
O6 Zr1 Zr2 90.3(2) . 10_556
O6 Zr1 Zr2 35.25(12) . .
O6 Zr1 Zr2 90.3(2) 10_556 .
O6 Zr1 O6 109.1(5) 10_556 .
Zr1 Zr2 Zr1 88.90(2) 9_666 .
Zr1 Zr2 Zr2 59.632(13) 9_666 2_665
Zr1 Zr2 Zr2 59.735(12) . 10_556
Zr1 Zr2 Zr2 59.735(12) 9_666 10_556
Zr1 Zr2 Zr2 59.632(13) . 2_665
Zr2 Zr2 Zr2 90.0 10_556 2_665
O2 Zr2 Zr1 71.85(12) 9_666 9_666
O2 Zr2 Zr1 71.85(12) 4_656 .
O2 Zr2 Zr1 160.68(13) 4_656 9_666
O2 Zr2 Zr1 160.68(13) 9_666 .
O2 Zr2 Zr2 109.40(14) 4_656 10_556
O2 Zr2 Zr2 107.11(15) 4_656 2_665
O2 Zr2 Zr2 107.11(15) 9_666 2_665
O2 Zr2 Zr2 109.40(14) 9_666 10_556
O2 Zr2 O2 127.3(2) 9_666 4_656
O5 Zr2 Zr1 35.85(19) . .
O5 Zr2 Zr1 87.5(2) . 9_666
O5 Zr2 Zr1 35.85(19) 3_566 9_666
O5 Zr2 Zr1 87.5(2) 3_566 .
O5 Zr2 Zr2 33.25(18) 3_566 10_556
O5 Zr2 Zr2 89.4(2) 3_566 2_665
O5 Zr2 Zr2 89.4(2) . 2_665
O5 Zr2 Zr2 33.25(18) . 10_556
O5 Zr2 O2 140.5(2) 3_566 4_656
O5 Zr2 O2 77.9(2) . 4_656
O5 Zr2 O2 77.9(2) 3_566 9_666
O5 Zr2 O2 140.5(2) . 9_666
O5 Zr2 O5 66.5(4) . 3_566
O5 Zr2 O6 107.7(3) 3_566 .
O5 Zr2 O6 72.2(3) 3_566 2_665
O5 Zr2 O6 72.2(3) . .
O5 Zr2 O6 107.7(3) . 2_665
O5 Zr2 O7 89.7(3) 3_566 .
O5 Zr2 O7 89.7(3) . .
O5 Zr2 O8 146.44(17) . .
O5 Zr2 O8 146.44(17) 3_566 .
O6 Zr2 Zr1 88.5(2) 2_665 .
O6 Zr2 Zr1 88.5(2) . 9_666
O6 Zr2 Zr1 36.43(17) 2_665 9_666
O6 Zr2 Zr1 36.43(17) . .
O6 Zr2 Zr2 90.5(2) . 10_556
O6 Zr2 Zr2 33.74(16) 2_665 2_665
O6 Zr2 Zr2 33.74(16) . 2_665
O6 Zr2 Zr2 90.5(2) 2_665 10_556
O6 Zr2 O2 75.2(2) . 4_656
O6 Zr2 O2 137.7(2) 2_665 4_656
O6 Zr2 O2 137.7(2) . 9_666
O6 Zr2 O2 75.2(2) 2_665 9_666
O6 Zr2 O6 67.5(3) . 2_665
O6 Zr2 O7 146.27(16) . .
O6 Zr2 O7 146.26(16) 2_665 .
O6 Zr2 O8 86.0(3) 2_665 .
O6 Zr2 O8 86.0(3) . .
O7 Zr2 Zr1 119.75(13) . .
O7 Zr2 Zr1 119.75(13) . 9_666
O7 Zr2 Zr2 88.9(2) . 10_556
O7 Zr2 Zr2 178.9(2) . 2_665
O7 Zr2 O2 73.26(18) . 9_666
O7 Zr2 O2 73.26(18) . 4_656
O7 Zr2 O8 95.3(3) . .
O8 Zr2 Zr1 117.74(14) . .
O8 Zr2 Zr1 117.74(14) . 9_666
O8 Zr2 Zr2 175.8(2) . 10_556
O8 Zr2 Zr2 85.8(2) . 2_665
O8 Zr2 O2 71.96(17) . 9_666
O8 Zr2 O2 71.96(17) . 4_656
Zr3 Zr3 Zr3 90.003(1) 12_565 10
Zr3 Zr3 Zr5 57.64(17) 12_565 3_565
Zr3 Zr3 Zr5 91.86(16) 12_565 10
Zr3 Zr3 O9 168.9(7) 12_565 10
Zr3 Zr3 O10 100.0(8) 12_565 12_565
Zr3 Zr3 O10 8.5(9) 12_565 10
Zr3 Zr3 O11 86.1(5) 10 .
Zr3 Zr3 O11 121.7(5) 12_565 .
Zr3 Zr3 O12 101.7(6) 12_565 2_765
Zr3 Zr3 O13 87.1(13) 12_565 .
Zr3 Zr3 O13 177.0(13) 10 .
Zr3 Zr3 O14 84.0(5) 10 .
Zr3 Zr3 O14 92.3(8) 12_565 .
Zr3 Zr3 O3A 135.7(11) 12_565 6_655
Zr5 Zr3 Zr3 177.98(18) 10 10
Zr5 Zr3 Zr3 147.64(18) 3_565 10
Zr5 Zr3 Zr5 34.2(3) 10 3_565
Zr5 Zr3 O10 168.1(8) 10 12_565
Zr5 Zr3 O11 93.6(6) 10 .
Zr5 Zr3 O11 110.4(5) 3_565 .
Zr5 Zr3 O12 88.9(7) 10 2_765
Zr5 Zr3 O13 29.4(13) 3_565 .
Zr5 Zr3 O13 4.8(14) 10 .
Zr5 Zr3 O14 95.7(6) 3_565 .
Zr5 Zr3 O14 95.2(6) 10 .
O9 Zr3 Zr3 80.2(7) 10 10
O9 Zr3 Zr5 131.9(8) 10 3_565
O9 Zr3 Zr5 97.8(7) 10 10
O9 Zr3 O10 70.2(10) 10 12_565
O9 Zr3 O11 63.2(9) 10 .
O9 Zr3 O12 83.9(10) 10 2_765
O9 Zr3 O13 102.6(15) 10 .
O9 Zr3 O14 81.5(10) 10 .
O9 Zr3 O3A 45.8(12) 10 6_655
O10 Zr3 Zr3 81.6(9) 10 10
O10 Zr3 Zr3 10.0(8) 12_565 10
O10 Zr3 Zr5 100.3(9) 10 10
O10 Zr3 Zr5 66.1(9) 10 3_565
O10 Zr3 Zr5 157.7(8) 12_565 3_565
O10 Zr3 O9 161.0(12) 10 10
O10 Zr3 O10 91.6(13) 10 12_565
O10 Zr3 O11 81.0(9) 12_565 .
O10 Zr3 O11 120.9(14) 10 .
O10 Zr3 O12 102.0(14) 10 2_765
O10 Zr3 O13 95.5(17) 10 .
O10 Zr3 O13 172.9(16) 12_565 .
O10 Zr3 O14 83.5(11) 12_565 .
O10 Zr3 O14 91.2(15) 10 .
O11 Zr3 O13 95.9(11) . .
O11 Zr3 O14 144.5(8) . .
O12 Zr3 Zr3 91.5(6) 2_765 10
O12 Zr3 Zr5 95.6(5) 2_765 3_565
O12 Zr3 O10 89.6(10) 2_765 12_565
O12 Zr3 O11 20.8(9) 2_765 .
O12 Zr3 O13 89.7(10) 2_765 .
O12 Zr3 O14 165.3(9) 2_765 .
O14 Zr3 O13 95.6(8) . .
O3A Zr3 Zr3 110.7(13) 6_655 10
O3A Zr3 Zr5 67.4(13) 6_655 10
O3A Zr3 Zr5 94.5(12) 6_655 3_565
O3A Zr3 O12 115.8(13) 6_655 2_765
O3A Zr3 O13 71.2(17) 6_655 .
Zr4 Zr4 Zr6 33.02(19) 10 9_765
Zr4 Zr4 O4 85.9(8) 10 4_755
Zr4 Zr4 O4 85.9(8) 10 10
Zr4 Zr4 O4A 47.7(8) 10 6_655
Zr4 Zr4 O4A 47.7(8) 10 16
Zr4 Zr4 O4C 134.5(10) 10 6_654
Zr4 Zr4 O4C 134.5(10) 10 16_554
Zr6 Zr4 Zr4 93.5(3) 2_765 10
Zr6 Zr4 Zr6 60.5(4) 2_765 9_765
Zr6 Zr4 O4 128.6(10) 2_765 4_755
Zr6 Zr4 O4 128.6(10) 2_765 10
Zr6 Zr4 O11 0.7(9) 2_765 10
Zr6 Zr4 O4A 57.1(8) 9_765 16
Zr6 Zr4 O4A 93.5(10) 2_765 13_655
Zr6 Zr4 O4A 94.6(8) 2_765 6_655
Zr6 Zr4 O4A 57.1(8) 9_765 6_655
Zr6 Zr4 O4A 93.5(10) 2_765 7
Zr6 Zr4 O4A 94.6(8) 2_765 16
Zr6 Zr4 O4C 126.6(10) 9_765 6_654
Zr6 Zr4 O4C 88.5(7) 2_765 6_654
Zr6 Zr4 O4C 88.5(7) 2_765 16_554
Zr6 Zr4 O4C 126.6(10) 9_765 16_554
O4 Zr4 Zr6 106.1(10) 4_755 9_765
O4 Zr4 Zr6 106.1(10) 10 9_765
O4 Zr4 O4 102.6(19) 10 4_755
O11 Zr4 Zr4 94.2(8) 10 10
O11 Zr4 Zr6 61.2(8) 10 9_765
O11 Zr4 O4 128.7(10) 10 4_755
O11 Zr4 O4 128.7(10) 10 10
O4A Zr4 Zr4 80.4(8) 13_655 10
O4A Zr4 Zr4 80.4(8) 7 10
O4A Zr4 Zr6 83.6(8) 13_655 9_765
O4A Zr4 Zr6 83.6(8) 7 9_765
O4A Zr4 O4A 159.9(18) 7 13_655
O4A Zr4 O4A 32.8(15) 7 16
O4A Zr4 O4A 95.1(15) 16 6_655
O4A Zr4 O4A 127.8(7) 7 6_655
O4A Zr4 O4A 127.8(7) 13_655 16
O4A Zr4 O4A 32.8(15) 13_655 6_655
O4C Zr4 O4C 91(2) 6_654 16_554
Zr3 Zr5 Zr3 30.5(2) 10 3_565
Zr3 Zr5 O3 100.6(9) 3_565 10
Zr3 Zr5 O3 71.3(8) 10 10
Zr3 Zr5 O10 10.5(8) 10 12_565
Zr3 Zr5 O15 145.9(8) 3_565 .
Zr3 Zr5 O15 176.4(8) 10 .
Zr3 Zr5 O16 88.5(6) 3_565 .
Zr3 Zr5 O16 85.8(6) 10 .
Zr3 Zr5 O3A 51.7(9) 10 13_655
Zr3 Zr5 O12A 91.9(6) 10 9_765
Zr5 Zr5 Zr3 88.14(16) 12_565 10
Zr5 Zr5 Zr3 57.65(18) 12_565 3_565
Zr5 Zr5 O3 153.7(13) 12_565 10
Zr5 Zr5 O10 98.6(8) 12_565 12_565
Zr5 Zr5 O13 33.1(14) 12_565 3_565
Zr5 Zr5 O15 88.3(8) 12_565 .
Zr5 Zr5 O16 93.9(8) 12_565 .
Zr5 Zr5 O3A 125.3(8) 12_565 13_655
Zr5 Zr5 O12A 93.6(7) 12_565 9_765
Zr5 Zr5 O3C 133.5(11) 12_565 6_654
O3 Zr5 O15 112.4(11) 10 .
O10 Zr5 Zr3 41.0(7) 12_565 3_565
O10 Zr5 O3 61.2(12) 12_565 10
O10 Zr5 O15 173.0(11) 12_565 .
O10 Zr5 O12A 91.5(11) 12_565 9_765
O13 Zr5 Zr3 121.3(13) 3_565 10
O13 Zr5 Zr3 163(5) 10 10
O13 Zr5 Zr3 132(5) 10 3_565
O13 Zr5 Zr3 90.8(14) 3_565 3_565
O13 Zr5 Zr5 74(5) 10 12_565
O13 Zr5 O3 126(5) 10 10
O13 Zr5 O3 160.7(19) 3_565 10
O13 Zr5 O10 173(5) 10 12_565
O13 Zr5 O10 131.8(15) 3_565 12_565
O13 Zr5 O13 41(6) 10 3_565
O13 Zr5 O15 14(5) 10 .
O13 Zr5 O15 55.2(15) 3_565 .
O13 Zr5 O16 96(3) 10 .
O13 Zr5 O16 96.0(18) 3_565 .
O13 Zr5 O3A 146.8(19) 3_565 13_655
O13 Zr5 O3A 141(4) 10 13_655
O13 Zr5 O12A 89(3) 10 9_765
O13 Zr5 O12A 91.6(18) 3_565 9_765
O13 Zr5 O3C 108.3(19) 3_565 6_654
O13 Zr5 O3C 74(4) 10 6_654
O16 Zr5 O15 95.2(7) . .
O3A Zr5 Zr3 76.7(8) 13_655 3_565
O3A Zr5 O15 131.5(11) 13_655 .
O3A Zr5 O16 53.6(11) 13_655 .
O3A Zr5 O12A 119.4(13) 13_655 9_765
O12A Zr5 Zr3 93.4(4) 9_765 3_565
O12A Zr5 O3 103.1(17) 9_765 10
O12A Zr5 O15 87.5(8) 9_765 .
O12A Zr5 O16 172.1(12) 9_765 .
O3C Zr5 Zr3 141.3(14) 6_654 3_565
O3C Zr5 Zr3 120.7(13) 6_654 10
O3C Zr5 O15 62.6(14) 6_654 .
O3C Zr5 O12A 118.5(14) 6_654 9_765
Zr4 Zr6 Zr4 53.5(4) 2_765 9_765
Zr4 Zr6 Zr6 86.5(3) 2_765 10
Zr4 Zr6 O9 92.1(5) 9_765 2_765
Zr4 Zr6 O9 95.7(5) 2_765 12_565
Zr4 Zr6 O9 95.7(5) 2_765 2_765
Zr4 Zr6 O9 92.1(5) 9_765 12_565
Zr4 Zr6 O10 107.6(6) 9_765 .
Zr4 Zr6 O10 123.7(8) 2_765 .
Zr4 Zr6 O10 107.6(6) 9_765 11_755
Zr4 Zr6 O10 123.7(8) 2_765 11_755
Zr4 Zr6 O11 100.4(8) 2_765 2_765
Zr4 Zr6 O12 172.0(11) 2_765 10
Zr4 Zr6 O4A 51.9(8) 2_765 14
Zr4 Zr6 O4A 51.9(8) 2_765 8_655
Zr4 Zr6 O11A 100.2(8) 2_765 9_765
Zr6 Zr6 Zr4 33.02(19) 10 9_765
Zr6 Zr6 O9 88.7(5) 10 12_565
Zr6 Zr6 O9 88.7(5) 10 2_765
Zr6 Zr6 O10 89.9(5) 10 11_755
Zr6 Zr6 O10 89.9(5) 10 .
Zr6 Zr6 O11 13.9(8) 10 2_765
Zr6 Zr6 O4A 80.4(7) 10 14
Zr6 Zr6 O4A 80.4(7) 10 8_655
Zr6 Zr6 O11A 173.4(7) 10 9_765
O9 Zr6 O9 168.1(11) 12_565 2_765
O9 Zr6 O10 140.4(10) 2_765 .
O9 Zr6 O10 28.0(9) 2_765 11_755
O9 Zr6 O10 28.0(9) 12_565 .
O9 Zr6 O10 140.4(10) 12_565 11_755
O10 Zr6 O10 112.4(16) 11_755 .
O11 Zr6 Zr4 46.9(7) 2_765 9_765
O11 Zr6 O9 87.4(5) 2_765 12_565
O11 Zr6 O9 87.4(5) 2_765 2_765
O11 Zr6 O10 82.3(7) 2_765 .
O11 Zr6 O10 82.3(7) 2_765 11_755
O12 Zr6 Zr4 134.5(11) 10 9_765
O12 Zr6 Zr6 101.5(10) 10 10
O12 Zr6 O9 84.6(5) 10 12_565
O12 Zr6 O9 84.6(5) 10 2_765
O12 Zr6 O10 57.0(8) 10 .
O12 Zr6 O10 57.0(8) 10 11_755
O12 Zr6 O11 87.6(10) 10 2_765
O12 Zr6 O4A 129.0(8) 10 8_655
O12 Zr6 O4A 129.0(8) 10 14
O12 Zr6 O11A 71.9(10) 10 9_765
O4A Zr6 Zr4 61.9(7) 14 9_765
O4A Zr6 Zr4 61.9(7) 8_655 9_765
O4A Zr6 O9 44.4(9) 14 2_765
O4A Zr6 O9 146.1(10) 8_655 2_765
O4A Zr6 O9 44.4(9) 8_655 12_565
O4A Zr6 O9 146.1(10) 14 12_565
O4A Zr6 O4A 101.8(16) 14 8_655
O11A Zr6 Zr4 153.6(8) 9_765 9_765
O11A Zr6 O9 90.6(5) 9_765 2_765
O11A Zr6 O9 90.6(5) 9_765 12_565
O11A Zr6 O10 86.4(6) 9_765 11_755
O11A Zr6 O10 86.4(6) 9_765 .
O11A Zr6 O11 159.4(9) 9_765 2_765
O11A Zr6 O4A 103.6(8) 9_765 14
O11A Zr6 O4A 103.6(8) 9_765 8_655
C1 O1 Zr1 132.3(4) . .
C1 O2 Zr2 133.1(4) . 9_666
Zr3 O3 Zr4 78.9(11) . 10
Zr3 O3 Zr6 57.9(8) . 9_765
Zr5 O3 Zr3 43.3(4) 10 .
Zr5 O3 Zr4 96.3(17) 10 10
Zr5 O3 Zr6 75.8(12) 10 9_765
Zr6 O3 Zr4 22.1(4) 9_765 10
O9 O3 Zr3 35.4(9) 10 .
O9 O3 Zr4 57.5(18) 10 10
O9 O3 Zr5 77.3(13) 10 10
O9 O3 Zr6 44.7(18) 10 9_765
O9 O3 C15 104(2) 10 .
C15 O3 Zr3 138(2) . .
C15 O3 Zr4 64(3) . 10
C15 O3 Zr5 152(5) . 10
C15 O3 Zr6 86(3) . 9_765
Zr4 O4 Zr4 42.7(5) 10 .
Zr4 O4 Zr6 46.2(5) . 9_765
Zr4 O4 Zr6 18.6(3) 10 9_765
O4 O4 Zr4 51.4(9) 10 .
O4 O4 Zr4 94.1(8) 10 10
O4 O4 Zr6 94.3(6) 10 9_765
O4 O4 C15 138(4) 10 .
C15 O4 Zr4 133(2) . .
C15 O4 Zr4 103(3) . 10
C15 O4 Zr6 91(3) . 9_765
Zr2 O5 Zr1 109.5(3) . .
Zr2 O5 Zr1 109.5(3) 10_556 .
Zr2 O5 Zr2 113.5(4) . 10_556
Zr2 O6 Zr1 108.3(2) 2_665 .
Zr2 O6 Zr1 108.3(2) . .
Zr2 O6 Zr2 112.5(3) . 2_665
Zr3 O9 Zr3 62.8(7) 10 .
Zr3 O9 Zr3 58.8(5) . 3_565
Zr3 O9 Zr3 4.6(3) 10 3_565
Zr3 O9 Zr4 105.5(7) . .
Zr3 O9 Zr4 116.7(11) 10 .
Zr3 O9 Zr5 107.8(7) . .
Zr3 O9 Zr5 45.0(6) 10 .
Zr3 O9 Zr6 90.3(10) 10 2_765
Zr3 O9 O9 99.8(7) 10 10
Zr3 O9 O4A 153.0(17) 10 13_655
Zr4 O9 Zr3 119.2(8) . 3_565
Zr5 O9 Zr3 49.0(4) . 3_565
Zr5 O9 Zr4 106.0(7) . .
Zr6 O9 Zr3 92.6(8) 2_765 3_565
Zr6 O9 Zr3 91.3(7) 2_765 .
Zr6 O9 Zr4 26.6(3) 2_765 .
Zr6 O9 Zr5 89.7(7) 2_765 .
O3 O9 Zr3 113.4(15) 10 3_565
O3 O9 Zr3 110.4(16) 10 10
O3 O9 Zr3 161(2) 10 .
O3 O9 Zr4 93(2) 10 .
O3 O9 Zr5 67.5(15) 10 .
O3 O9 Zr6 107(3) 10 2_765
O3 O9 O9 145(2) 10 10
O9 O9 Zr3 95.7(4) 10 3_565
O9 O9 Zr3 37.0(5) 10 .
O9 O9 Zr4 89.5(4) 10 .
O9 O9 Zr5 144.8(4) 10 .
O9 O9 Zr6 91.3(5) 10 2_765
O10 O9 Zr3 55.3(13) 12_565 .
O10 O9 Zr3 5.0(15) 12_565 3_565
O10 O9 Zr3 7.6(12) 12_565 10
O10 O9 Zr4 116(2) 12_565 .
O10 O9 Zr5 52.5(13) 12_565 .
O10 O9 Zr6 89.1(19) 12_565 2_765
O10 O9 O3 118(2) 12_565 10
O10 O9 O9 92.3(14) 12_565 10
O3A O9 Zr3 70.6(13) 13_655 10
O3A O9 Zr3 114.1(16) 13_655 .
O3A O9 Zr3 71.7(13) 13_655 3_565
O3A O9 Zr4 137.0(19) 13_655 .
O3A O9 Zr5 46.7(16) 13_655 .
O3A O9 Zr6 134(2) 13_655 2_765
O3A O9 O9 132.6(18) 13_655 10
O3A O9 O4A 129.3(18) 13_655 13_655
O3A O9 C15A 69.7(13) 13_655 13_655
O4A O9 Zr3 154.6(14) 13_655 3_565
O4A O9 Zr3 112.3(12) 13_655 .
O4A O9 Zr4 36.7(10) 13_655 .
O4A O9 Zr5 130.9(14) 13_655 .
O4A O9 Zr6 62.8(11) 13_655 2_765
O4A O9 O9 79.6(11) 13_655 10
C15A O9 Zr3 157(3) 13_655 .
C15A O9 Zr3 138.1(17) 13_655 3_565
C15A O9 Zr3 135(2) 13_655 10
C15A O9 Zr4 80.8(18) 13_655 .
C15A O9 Zr5 92(2) 13_655 .
C15A O9 Zr6 102(2) 13_655 2_765
C15A O9 O9 123(2) 13_655 10
C15A O9 O4A 59.6(11) 13_655 13_655
Zr3 O10 Zr3 22(3) 3_565 10
Zr3 O10 Zr3 63.4(10) 10 .
Zr3 O10 Zr3 85(4) 3_565 .
Zr3 O10 Zr3 110(4) 3_565 12_565
Zr3 O10 Zr3 25.0(4) 12_565 .
Zr3 O10 Zr3 88.4(13) 10 12_565
Zr3 O10 Zr5 133.2(13) 12_565 .
Zr3 O10 Zr5 72.9(10) 10 12_565
Zr3 O10 Zr5 23(3) 3_565 .
Zr3 O10 Zr5 51(3) 3_565 12_565
Zr3 O10 Zr5 44.8(7) 10 .
Zr3 O10 Zr6 123.1(19) 10 .
Zr3 O10 Zr6 58.9(6) 12_565 10
Zr3 O10 Zr6 121.7(17) 10 10
Zr3 O10 Zr6 95.5(9) 12_565 .
Zr3 O10 Zr6 76.2(6) . 10
Zr3 O10 Zr6 133(5) 3_565 10
Zr3 O10 Zr6 118(4) 3_565 .
Zr3 O10 O9 151(5) 3_565 12_565
Zr3 O10 O10 98.5(9) 10 10
Zr3 O10 O10 31(3) 3_565 12_565
Zr3 O10 O10 8.5(9) 10 12_565
Zr3 O10 O10 121(4) 3_565 10
Zr3 O10 O12 90.2(18) 10 10
Zr3 O10 O12 87(5) 3_565 10
Zr5 O10 Zr3 161.3(15) 12_565 12_565
Zr5 O10 Zr3 108.2(10) . .
Zr5 O10 Zr3 136.3(12) 12_565 .
Zr5 O10 Zr5 28.1(4) 12_565 .
Zr5 O10 Zr6 95.2(9) 12_565 .
Zr5 O10 Zr6 131.9(10) 12_565 10
Zr5 O10 Zr6 138.8(12) . 10
Zr5 O10 O12 83.3(12) 12_565 10
Zr6 O10 Zr3 108.6(10) . .
Zr6 O10 Zr5 109.8(10) . .
Zr6 O10 Zr6 37.0(4) . 10
O9 O10 Zr3 171(3) 12_565 10
O9 O10 Zr3 122.5(17) 12_565 .
O9 O10 Zr3 97.7(16) 12_565 12_565
O9 O10 Zr5 100.8(17) 12_565 12_565
O9 O10 Zr5 128.7(18) 12_565 .
O9 O10 Zr6 62.9(15) 12_565 .
O9 O10 Zr6 67.2(14) 12_565 10
O9 O10 O10 173.0(18) 12_565 12_565
O9 O10 O10 87.7(14) 12_565 10
O9 O10 O12 95.3(18) 12_565 10
O10 O10 Zr3 35.1(5) 10 .
O10 O10 Zr3 80.0(8) 12_565 12_565
O10 O10 Zr3 54.9(5) 12_565 .
O10 O10 Zr3 10.0(8) 10 12_565
O10 O10 Zr5 143.2(6) 10 .
O10 O10 Zr5 53.2(6) 12_565 .
O10 O10 Zr5 81.4(8) 12_565 12_565
O10 O10 Zr5 171.3(7) 10 12_565
O10 O10 Zr6 53.0(4) 10 10
O10 O10 Zr6 90.0(5) 10 .
O10 O10 Zr6 123.8(8) 12_565 .
O10 O10 Zr6 116.4(6) 12_565 10
O10 O10 O10 90.002(3) 12_565 10
O10 O10 O12 91.6(10) 12_565 10
O10 O10 O12 97.5(9) 10 10
O12 O10 Zr3 96.9(14) 10 .
O12 O10 Zr3 97.5(14) 10 12_565
O12 O10 Zr5 85.4(11) 10 .
O12 O10 Zr6 33.0(7) 10 .
O12 O10 Zr6 53.7(7) 10 10
Zr3 O11 Zr3 116.0(9) 11_755 .
Zr3 O11 Zr3 98.9(8) . 2_765
Zr3 O11 Zr3 17.2(2) 11_755 2_765
Zr3 O11 Zr4 113.6(5) 11_755 .
Zr3 O11 Zr4 113.6(5) . .
Zr3 O11 Zr5 35.6(2) . 10
Zr3 O11 Zr5 108.5(6) 11_755 10
Zr3 O11 Zr5 35.6(2) 11_755 4_755
Zr3 O11 Zr5 108.5(6) . 4_755
Zr4 O11 Zr3 121.9(5) 10 11_755
Zr4 O11 Zr3 139.1(3) 10 2_765
Zr4 O11 Zr3 122.7(6) . 2_765
Zr4 O11 Zr3 121.9(5) 10 .
Zr4 O11 Zr4 44.1(5) 10 .
Zr4 O11 Zr5 137.2(3) . 4_755
Zr4 O11 Zr5 115.8(9) 10 10
Zr4 O11 Zr5 115.8(9) 10 4_755
Zr4 O11 Zr5 137.2(3) . 10
Zr4 O11 Zr6 71.9(8) 10 2_765
Zr4 O11 O11 85.8(8) 10 10
Zr4 O11 O11A 86.4(18) 10 .
Zr5 O11 Zr3 96.3(5) 10 2_765
Zr5 O11 Zr3 40.3(2) 4_755 2_765
Zr5 O11 Zr5 83.6(5) 4_755 10
Zr6 O11 Zr3 122.0(5) 9_765 11_755
Zr6 O11 Zr3 139.1(3) 9_765 2_765
Zr6 O11 Zr3 103.5(8) 2_765 2_765
Zr6 O11 Zr3 101.1(7) 2_765 .
Zr6 O11 Zr3 101.1(7) 2_765 11_755
Zr6 O11 Zr3 122.0(5) 9_765 .
Zr6 O11 Zr4 27.7(3) 2_765 .
Zr6 O11 Zr4 2(2) 9_765 10
Zr6 O11 Zr4 42(3) 9_765 .
Zr6 O11 Zr5 117(2) 9_765 10
Zr6 O11 Zr5 135.3(5) 2_765 4_755
Zr6 O11 Zr5 135.3(5) 2_765 10
Zr6 O11 Zr5 117(2) 9_765 4_755
Zr6 O11 Zr6 70(3) 9_765 2_765
Zr6 O11 O11 84(3) 9_765 10
Zr6 O11 O12 171(6) 9_765 2_765
Zr6 O11 O11A 88(4) 9_765 .
O11 O11 Zr3 93.9(5) 10 .
O11 O11 Zr3 93.0(4) 10 2_765
O11 O11 Zr3 93.9(5) 10 11_755
O11 O11 Zr4 41.7(6) 10 .
O11 O11 Zr5 129.5(4) 10 10
O11 O11 Zr5 129.5(4) 10 4_755
O11 O11 Zr6 13.9(8) 10 2_765
O12 O11 Zr3 58.3(6) 2_765 .
O12 O11 Zr3 42.0(7) 2_765 2_765
O12 O11 Zr3 58.3(6) 2_765 11_755
O12 O11 Zr4 170(3) 2_765 10
O12 O11 Zr4 146(3) 2_765 .
O12 O11 Zr5 57.6(14) 2_765 10
O12 O11 Zr5 57.6(14) 2_765 4_755
O12 O11 Zr6 118(3) 2_765 2_765
O12 O11 O11 105(3) 2_765 10
O12 O11 O11A 83(2) 2_765 .
O11A O11 Zr3 90.2(5) . .
O11A O11 Zr3 92.9(8) . 2_765
O11A O11 Zr3 90.2(5) . 11_755
O11A O11 Zr4 130.5(17) . .
O11A O11 Zr5 54.7(5) . 10
O11A O11 Zr5 54.7(5) . 4_755
O11A O11 Zr6 158.3(19) . 2_765
O11A O11 O11 172.2(12) . 10
Zr3 O12 Zr3 156.4(13) 12_565 2_765
Zr3 O12 Zr3 131.7(10) 2_765 .
Zr3 O12 Zr3 24.8(3) 12_565 .
Zr3 O12 Zr4 101.4(6) 2_765 9_765
Zr3 O12 Zr4 101.4(6) 12_565 9_765
Zr3 O12 Zr6 94.9(5) 12_565 .
Zr3 O12 Zr6 94.9(5) 2_765 .
Zr4 O12 Zr3 125.9(4) 9_765 .
Zr4 O12 Zr6 50.5(4) 9_765 .
Zr6 O12 Zr3 101.2(6) 10 2_765
Zr6 O12 Zr3 125.3(4) 10 .
Zr6 O12 Zr3 107.1(6) . .
Zr6 O12 Zr3 101.2(6) 10 12_565
Zr6 O12 Zr4 3.7(5) 10 9_765
Zr6 O12 Zr6 46.8(7) 10 .
Zr6 O12 O10 90.1(9) 10 10
Zr6 O12 O10 90.1(9) 10 4_755
Zr6 O12 O12 168.5(10) 10 2_765
Zr6 O12 O11A 67.5(11) 10 2_765
Zr6 O12 O12A 109(2) 10 .
O10 O12 Zr3 35.3(8) 10 .
O10 O12 Zr3 11.7(7) 4_755 2_765
O10 O12 Zr3 11.7(7) 10 12_565
O10 O12 Zr3 141.0(13) 4_755 .
O10 O12 Zr3 164.0(16) 4_755 12_565
O10 O12 Zr3 164.0(16) 10 2_765
O10 O12 Zr4 90.5(9) 10 9_765
O10 O12 Zr4 90.5(9) 4_755 9_765
O10 O12 Zr6 84.5(8) 4_755 .
O10 O12 Zr6 84.5(8) 10 .
O10 O12 O10 164.7(19) 10 4_755
O11 O12 Zr3 101.0(5) 2_765 2_765
O11 O12 Zr3 124.8(6) 2_765 .
O11 O12 Zr3 101.0(5) 2_765 12_565
O11 O12 Zr4 7(2) 2_765 9_765
O11 O12 Zr6 44(2) 2_765 .
O11 O12 Zr6 3(2) 2_765 10
O11 O12 O10 89.7(9) 2_765 10
O11 O12 O10 89.7(9) 2_765 4_755
O11 O12 O12 165(3) 2_765 2_765
O11 O12 O11A 71(2) 2_765 2_765
O11 O12 O12A 112(4) 2_765 .
O12 O12 Zr3 78.3(6) 2_765 2_765
O12 O12 Zr3 53.5(4) 2_765 .
O12 O12 Zr3 78.3(6) 2_765 12_565
O12 O12 Zr4 172.2(6) 2_765 9_765
O12 O12 Zr6 121.7(6) 2_765 .
O12 O12 O10 88.4(10) 2_765 10
O12 O12 O10 88.4(10) 2_765 4_755
O12 O12 O11A 124.0(11) 2_765 2_765
O11A O12 Zr3 110.5(9) 2_765 .
O11A O12 Zr3 97.7(8) 2_765 12_565
O11A O12 Zr3 97.7(8) 2_765 2_765
O11A O12 Zr4 63.8(9) 2_765 9_765
O11A O12 Zr6 114.3(11) 2_765 .
O11A O12 O10 97.1(10) 2_765 10
O11A O12 O10 97.1(10) 2_765 4_755
O12A O12 Zr3 90.0(5) . 2_765
O12A O12 Zr3 90.0(5) . 12_565
O12A O12 Zr3 86.9(6) . .
O12A O12 Zr4 105.0(16) . 9_765
O12A O12 Zr6 155.5(17) . .
O12A O12 O10 97.2(8) . 10
O12A O12 O10 97.2(8) . 4_755
O12A O12 O12 82.7(12) . 2_765
O12A O12 O11A 41.3(19) . 2_765
Zr3 O13 Zr3 24.1(3) . 12_565
Zr5 O13 Zr3 35.7(5) 3_565 12_565
Zr5 O13 Zr3 13(4) 10 .
Zr5 O13 Zr3 37(4) 10 12_565
Zr5 O13 Zr3 59.8(6) 3_565 .
Zr5 O13 Zr5 72(4) 10 3_565
Zr5 O13 O13 106(5) 10 12_565
Zr5 O13 O15 168(6) 10 3_565
Zr5 O13 O15 161(7) 10 10
Zr5 O13 O15 95(3) 3_565 3_565
Zr5 O13 O15 127(3) 3_565 10
Zr5 O13 O3C 136(2) 3_565 13_656
Zr5 O13 O3C 79(5) 10 13_656
O13 O13 Zr3 68.8(11) 12_565 12_565
O13 O13 Zr3 92.9(13) 12_565 .
O13 O13 Zr5 33.1(14) 12_565 3_565
O13 O13 O15 94(2) 12_565 10
O13 O13 O15 62.2(16) 12_565 3_565
O13 O13 O3C 146(2) 12_565 13_656
O15 O13 Zr3 131(3) 3_565 12_565
O15 O13 Zr3 162(3) 10 12_565
O15 O13 Zr3 173(3) 10 .
O15 O13 Zr3 155(3) 3_565 .
O15 O13 O15 31.4(19) 10 3_565
O3C O13 Zr3 109.9(17) 13_656 12_565
O3C O13 Zr3 90.0(18) 13_656 .
O3C O13 O15 85(3) 13_656 10
O3C O13 O15 111(2) 13_656 3_565
Zr3 O14 Zr3 49.9(3) 12_565 10
Zr3 O14 Zr3 23.3(2) . 12_565
Zr3 O14 Zr3 45.5(3) . 10
Zr3 O14 Zr5 34.4(3) . 10
Zr3 O14 Zr5 41.4(2) 12_565 10
Zr3 O14 Zr5 79.9(3) 10 10
O14 O14 Zr3 87.7(8) 12_565 .
O14 O14 Zr3 95.4(5) 10 12_565
O14 O14 Zr3 64.3(6) 12_565 12_565
O14 O14 Zr3 96.0(5) 10 .
O14 O14 Zr3 50.5(3) 10 10
O14 O14 Zr3 88.2(6) 12_565 10
O14 O14 Zr5 89.2(6) 12_565 10
O14 O14 Zr5 130.4(4) 10 10
O14 O14 O14 89.996(2) 12_565 10
Zr5 O15 Zr5 26.4(3) . 12_565
O13 O15 Zr5 21.1(19) 10 12_565
O13 O15 Zr5 29.5(15) 3_565 .
O13 O15 Zr5 3.1(15) 3_565 12_565
O13 O15 Zr5 5.3(19) 10 .
O13 O15 O13 24(3) 10 3_565
O15 O15 Zr5 65.3(6) 12_565 12_565
O15 O15 Zr5 91.7(8) 12_565 .
O15 O15 O13 86(2) 12_565 10
O15 O15 O13 62.2(16) 12_565 3_565
Zr5 O16 Zr3 43.6(3) 12_565 10
Zr5 O16 Zr3 37.8(3) . 10
Zr5 O16 Zr5 25.3(3) . 12_565
O16 O16 Zr3 85.6(7) 12_565 10
O16 O16 Zr5 86.1(8) 12_565 .
O16 O16 Zr5 60.8(6) 12_565 12_565
O16 O16 O3A 117.5(10) 12_565 13_655
O3A O16 Zr3 31.9(6) 13_655 10
O3A O16 Zr5 68.1(8) 13_655 12_565
O3A O16 Zr5 49.3(9) 13_655 .
O1 C1 O2 125.9(6) . .
O1 C1 C2 117.2(6) . .
O2 C1 C2 116.9(6) . .
C3 C2 C1 121.0(4) . .
C3 C2 C7 120.0 . .
C7 C2 C1 119.0(4) . .
C4 C3 C2 120.0 . .
C5 C4 C3 120.0 . .
C4 C5 C6 120.0 . .
C4 C5 C8 120.2(4) . .
C6 C5 C8 119.6(4) . .
C7 C6 C5 120.0 . .
C6 C7 C2 120.0 . .
C9 C8 C5 118.4(6) . .
C9 C8 C13 120.0 . .
C13 C8 C5 121.6(6) . .
C9A C8 C5 120.0(6) . .
C9A C8 C13A 120.0(4) . .
C13A C8 C5 119.9(6) . .
C8 C9 C10 120.0 . .
C11 C10 C9 120.0 . .
C10 C11 C14 119.9(5) . .
C12 C11 C10 120.0 . .
C12 C11 C14 120.1(5) . .
C10A C11 C14 120.5(5) . .
C12A C11 C14 119.3(5) . .
C12A C11 C10A 120.1(4) . .
C13 C12 C11 120.0 . .
C12 C13 C8 120.0 . .
C11 C14 C11 112.9(10) 6_665 .
C14 C14 C11 123.5(6) 13_667 6_665
C14 C14 C11 123.5(4) 13_667 .
Zr4 C15 Zr6 20.2(3) 10 9_765
O3 C15 Zr4 87(3) . 10
O3 C15 Zr6 66(3) . 9_765
O3 C15 C16 126(2) . .
O4 C15 Zr4 44(2) . 10
O4 C15 Zr6 61(2) . 9_765
O4 C15 O3 122(3) . .
O4 C15 C16 112(2) . .
C16 C15 Zr4 134(4) . 10
C16 C15 Zr6 147(4) . 9_765
C17 C16 C15 122.1(19) . .
C17 C16 C21 120.0 . .
C21 C16 C15 117.5(19) . .
C16 C17 C18 120.0 . .
C19 C18 C17 120.0 . .
C18 C19 C20 120.0 . .
C18 C19 C22 120(2) . .
C20 C19 C22 120(2) . .
C19 C20 C21 120.0 . .
C20 C21 C16 120.0 . .
C23 C22 C19 122(2) . .
C23 C22 C27 120.0 . .
C27 C22 C19 117(2) . .
C22 C23 C24 120.0 . .
C25 C24 C23 120.0 . .
C24 C25 C25 112(3) . 6_655
C26 C25 C24 120.0 . .
C26 C25 C25 117(4) . 6_655
C25 C26 C27 120.0 . .
C26 C27 C22 120.0 . .
C28 C28 C29 55.5(9) 6_655 13_656
C28 C28 C29 90.3(11) 6_655 .
C29 C28 C29 34.9(14) . 13_656
C28 C29 C28 177(7) 10_556 .
C28 C29 C28 110.9(17) 13_656 6_655
C28 C29 C28 34.2(16) . 6_655
C28 C29 C28 34.2(16) 10_556 13_656
C28 C29 C28 145.1(14) . 13_656
C28 C29 C28 145.1(14) 10_556 6_655
C29 C29 C28 55.5(9) 13_656 13_656
C29 C29 C28 89.6(15) 13_656 10_556
C29 C29 C28 55.5(9) 13_656 6_655
C29 C29 C28 89.6(15) 13_656 .
Zr3 O3A Zr3 17.5(4) 6_655 15_645
Zr3 O3A Zr5 60.9(9) 6_655 13_655
Zr3 O3A Zr5 39.5(4) 15_645 8_645
Zr3 O3A Zr5 50.0(8) 6_655 8_645
Zr3 O3A Zr6 57.9(9) 6_655 14_445
Zr3 O3A Zr6 74.7(7) 15_645 14_445
Zr3 O3A O16 106.7(15) 6_655 13_655
Zr5 O3A Zr3 55.7(6) 13_655 15_645
Zr5 O3A Zr5 20.6(3) 13_655 8_645
Zr5 O3A Zr6 77.9(9) 13_655 14_445
Zr5 O3A Zr6 86.2(7) 8_645 14_445
Zr5 O3A O16 77.1(13) 13_655 13_655
O9 O3A Zr3 63.6(15) 13_655 6_655
O9 O3A Zr3 80.6(14) 13_655 15_645
O9 O3A Zr5 105(2) 13_655 13_655
O9 O3A Zr5 107.7(17) 13_655 8_645
O9 O3A Zr6 30.1(14) 13_655 14_445
O9 O3A O16 165(2) 13_655 13_655
O9 O3A C15A 60.0(19) 13_655 .
O16 O3A Zr3 89.3(12) 13_655 15_645
O16 O3A Zr5 69.4(11) 13_655 8_645
O16 O3A Zr6 154.8(15) 13_655 14_445
C15A O3A Zr3 137(2) . 15_645
C15A O3A Zr3 120(2) . 6_655
C15A O3A Zr5 137(3) . 8_645
C15A O3A Zr5 117(3) . 13_655
C15A O3A Zr6 63(2) . 14_445
C15A O3A O16 132(2) . 13_655
Zr4 O4A Zr3 93.8(11) 13_655 6_655
Zr4 O4A Zr3 101.2(8) 6_655 6_655
Zr4 O4A Zr4 51.9(7) 13_655 6_655
Zr4 O4A Zr6 27.4(3) 6_655 5_445
Zr4 O4A Zr6 57.1(6) 13_655 5_445
Zr4 O4A Zr6 34.6(6) 13_655 14_445
Zr6 O4A Zr3 59.6(7) 14_445 6_655
Zr6 O4A Zr3 73.9(6) 5_445 6_655
Zr6 O4A Zr4 61.0(6) 14_445 6_655
Zr6 O4A Zr6 46.6(5) 14_445 5_445
O9 O4A Zr3 13.2(9) 13_655 6_655
O9 O4A Zr4 106.7(17) 13_655 13_655
O9 O4A Zr4 111.1(13) 13_655 6_655
O9 O4A Zr6 83.8(11) 13_655 5_445
O9 O4A Zr6 72.7(13) 13_655 14_445
O4A O4A Zr3 100.4(4) 10 6_655
O4A O4A Zr4 47.7(8) 10 6_655
O4A O4A Zr4 99.6(8) 10 13_655
O4A O4A Zr6 53.0(6) 10 5_445
O4A O4A Zr6 99.6(7) 10 14_445
O4A O4A O9 100.4(11) 10 13_655
O4A O4A C15A 134(3) 10 .
C15A O4A Zr3 62.2(15) . 6_655
C15A O4A Zr4 163(2) . 6_655
C15A O4A Zr4 123(3) . 13_655
C15A O4A Zr6 105(3) . 14_445
C15A O4A Zr6 136(2) . 5_445
C15A O4A O9 53.0(16) . 13_655
Zr3 O11A Zr3 84.2(4) 11_755 .
Zr4 O11A Zr3 80.6(6) 10 .
Zr4 O11A Zr3 80.6(6) 10 11_755
Zr4 O11A Zr5 112.0(6) 10 10
Zr4 O11A Zr5 112.0(6) 10 4_755
Zr5 O11A Zr3 106.7(6) 10 11_755
Zr5 O11A Zr3 36.4(2) 10 .
Zr5 O11A Zr3 106.7(6) 4_755 .
Zr5 O11A Zr3 36.4(2) 4_755 11_755
Zr5 O11A Zr5 109.3(10) 4_755 10
Zr6 O11A Zr3 60.7(4) 9_765 11_755
Zr6 O11A Zr3 60.7(4) 9_765 .
Zr6 O11A Zr4 28.5(5) 9_765 10
Zr6 O11A Zr5 96.8(5) 9_765 10
Zr6 O11A Zr5 96.8(5) 9_765 4_755
Zr6 O11A O12 40.7(6) 9_765 2_765
O11 O11A Zr3 52.2(4) . .
O11 O11A Zr3 52.2(4) . 11_755
O11 O11A Zr4 43.0(11) . 10
O11 O11A Zr5 88.5(6) . 10
O11 O11A Zr5 88.5(6) . 4_755
O11 O11A Zr6 14.5(8) . 9_765
O11 O11A O12 26.2(11) . 2_765
O12 O11A Zr3 42.7(2) 2_765 .
O12 O11A Zr3 42.7(2) 2_765 11_755
O12 O11A Zr4 69.2(10) 2_765 10
O12 O11A Zr5 73.8(6) 2_765 10
O12 O11A Zr5 73.8(6) 2_765 4_755
O12A O11A Zr3 66.4(6) 2_765 11_755
O12A O11A Zr3 66.4(6) 2_765 .
O12A O11A Zr4 134.7(14) 2_765 10
O12A O11A Zr5 54.8(5) 2_765 4_755
O12A O11A Zr5 54.8(5) 2_765 10
O12A O11A Zr6 106.2(12) 2_765 9_765
O12A O11A O11 91.7(11) 2_765 .
O12A O11A O12 65.5(10) 2_765 2_765
Zr3 O12A Zr3 83.5(4) 11_755 .
Zr3 O12A Zr3 20.71(17) 12_565 .
Zr3 O12A Zr3 20.71(17) 2_765 11_755
Zr3 O12A Zr3 93.9(6) 12_565 2_765
Zr3 O12A Zr3 92.1(5) 12_565 11_755
Zr3 O12A Zr3 92.1(5) 2_765 .
Zr5 O12A Zr3 47.5(2) 4_755 2_765
Zr5 O12A Zr3 44.2(3) 3_565 .
Zr5 O12A Zr3 134.0(8) 9_765 12_565
Zr5 O12A Zr3 47.5(2) 10 12_565
Zr5 O12A Zr3 40.3(3) 3_565 12_565
Zr5 O12A Zr3 127.6(6) 3_565 11_755
Zr5 O12A Zr3 134.0(8) 3_565 2_765
Zr5 O12A Zr3 44.2(3) 9_765 11_755
Zr5 O12A Zr3 127.6(6) 9_765 .
Zr5 O12A Zr3 108.1(6) 10 11_755
Zr5 O12A Zr3 108.1(6) 4_755 .
Zr5 O12A Zr3 36.2(2) 4_755 11_755
Zr5 O12A Zr3 123.5(6) 4_755 12_565
Zr5 O12A Zr3 40.3(3) 9_765 2_765
Zr5 O12A Zr3 123.5(6) 10 2_765
Zr5 O12A Zr3 36.2(2) 10 .
Zr5 O12A Zr5 171.2(10) 3_565 9_765
Zr5 O12A Zr5 29.2(3) 9_765 4_755
Zr5 O12A Zr5 143.3(11) 3_565 4_755
Zr5 O12A Zr5 29.2(3) 3_565 10
Zr5 O12A Zr5 143.3(11) 9_765 10
Zr5 O12A Zr5 114.2(10) 10 4_755
Zr5 O12A Zr6 106.9(6) 4_755 10
Zr5 O12A Zr6 90.1(8) 3_565 10
Zr5 O12A Zr6 90.1(8) 9_765 10
Zr5 O12A Zr6 106.9(6) 10 10
Zr6 O12A Zr3 59.5(5) 10 12_565
Zr6 O12A Zr3 59.5(5) 10 2_765
Zr6 O12A Zr3 75.3(5) 10 .
Zr6 O12A Zr3 75.3(5) 10 11_755
O12 O12A Zr3 55.8(5) . .
O12 O12A Zr3 55.8(5) . 11_755
O12 O12A Zr3 48.3(3) . 2_765
O12 O12A Zr3 48.3(3) . 12_565
O12 O12A Zr5 91.8(6) . 10
O12 O12A Zr5 87.9(6) . 3_565
O12 O12A Zr5 91.8(6) . 4_755
O12 O12A Zr5 87.9(6) . 9_765
O12 O12A Zr6 29.0(10) . 10
O11A O12A Zr3 107.9(13) 2_765 11_755
O11A O12A Zr3 87.3(13) 2_765 12_565
O11A O12A Zr3 87.3(13) 2_765 2_765
O11A O12A Zr3 107.9(13) 2_765 .
O11A O12A Zr5 121.9(7) 2_765 10
O11A O12A Zr5 93.1(8) 2_765 9_765
O11A O12A Zr5 121.9(7) 2_765 4_755
O11A O12A Zr5 93.1(8) 2_765 3_565
O11A O12A Zr6 44.2(14) 2_765 10
O11A O12A O12 73(2) 2_765 .
O11A O12A O12A 170.5(13) 2_765 2_765
O12A O12A Zr3 65.4(5) 2_765 11_755
O12A O12A Zr3 86.1(5) 2_765 2_765
O12A O12A Zr3 86.1(5) 2_765 12_565
O12A O12A Zr3 65.4(5) 2_765 .
O12A O12A Zr5 86.4(7) 2_765 3_565
O12A O12A Zr5 57.2(5) 2_765 4_755
O12A O12A Zr5 86.4(7) 2_765 9_765
O12A O12A Zr5 57.2(5) 2_765 10
O12A O12A Zr6 126.3(4) 2_765 10
O12A O12A O12 97.3(12) 2_765 .
C8 C9A C10A 120.1(5) . .
C9A C10A C11 119.9(5) . .
C11 C12A C13A 119.9(5) . .
C8 C13A C12A 120.0(5) . .
Zr3 C15A Zr4 81.6(11) 6_655 13_655
Zr3 C15A Zr5 37.2(5) 6_655 13_655
Zr3 C15A Zr6 57.9(8) 6_655 14_445
Zr4 C15A Zr5 92.5(16) 13_655 13_655
Zr4 C15A Zr6 24.0(4) 13_655 14_445
Zr6 C15A Zr5 71.0(12) 14_445 13_655
O9 C15A Zr3 23.7(11) 13_655 6_655
O9 C15A Zr4 69.0(17) 13_655 13_655
O9 C15A Zr5 60.0(17) 13_655 13_655
O9 C15A Zr6 49.2(17) 13_655 14_445
O9 C15A O3A 50.3(17) 13_655 .
O9 C15A O4A 67.5(18) 13_655 .
O9 C15A C16A 174(4) 13_655 .
O3A C15A Zr3 31.3(14) . 6_655
O3A C15A Zr4 112(2) . 13_655
O3A C15A Zr5 36(2) . 13_655
O3A C15A Zr6 88(2) . 14_445
O3A C15A C16A 126(2) . .
O4A C15A Zr3 88.5(17) . 6_655
O4A C15A Zr4 29.7(18) . 13_655
O4A C15A Zr5 114(3) . 13_655
O4A C15A Zr6 44.1(18) . 14_445
O4A C15A O3A 118(3) . .
O4A C15A C16A 116.0(19) . .
C16A C15A Zr3 150(2) . 6_655
C16A C15A Zr4 111(2) . 13_655
C16A C15A Zr5 114(2) . 13_655
C16A C15A Zr6 129(3) . 14_445
C17A C16A C15A 119(2) . .
C17A C16A C21A 120.0 . .
C21A C16A C15A 121(2) . .
C18A C17A C16A 120.0 . .
C19A C18A C17A 120.0 . .
C18A C19A C20A 120.0 . .
C18A C19A C22A 119(2) . .
C20A C19A C22A 120(2) . .
C21A C20A C19A 120.0 . .
C20A C21A C16A 120.0 . .
C23A C22A C19A 119(2) . .
C23A C22A C27A 120.0 . .
C27A C22A C19A 121(2) . .
C24A C23A C22A 120.0 . .
C23A C24A C25A 120.0 . .
C26A C25A C24A 120.0 . .
C25A C26A C27A 120.0 . .
C26A C27A C22A 120.0 . .
Zr4 O3B Zr6 19.4(3) 1_556 2_766
C15B O3B Zr4 137(2) . 1_556
C15B O3B Zr6 118.6(19) . 2_766
C15B O4B Zr5 136.6(19) . 1_556
O3B C15B O4B 118(3) . .
O3B C15B C16B 118(2) . .
O4B C15B C16B 123(2) . .
C17B C16B C15B 119(2) . .
C17B C16B C21B 120.0 . .
C21B C16B C15B 121(2) . .
C16B C17B C18B 120.0 . .
C19B C18B C17B 120.0 . .
C18B C19B C22B 116(2) . .
C20B C19B C18B 120.0 . .
C20B C19B C22B 124(2) . .
C19B C20B C21B 120.0 . .
C20B C21B C16B 120.0 . .
C23B C22B C19B 118(2) . .
C23B C22B C27B 120.0 . .
C27B C22B C19B 122(2) . .
C24B C23B C22B 120.0 . .
C25B C24B C23B 120.0 . .
C24B C25B C25B 124.0 . 10_556
C24B C25B C25B 107(3) . 6_655
C24B C25B C26B 138.17(8) . 10_556
C24B C25B C26B 120.0 . .
C25B C25B C25B 90.0 10_556 6_655
C25B C25B C26B 113(2) 6_655 10_556
C25B C25B C26B 45.1(10) 10_556 10_556
C26B C25B C25B 89.4 . 10_556
C26B C25B C25B 123(4) . 6_655
C26B C25B C26B 44.3(10) . 10_556
C27B C26B C25B 120.0 . .
C26B C27B C22B 120.0 . .
Zr5 O3C Zr3 32.7(8) 6_656 13_656
Zr5 O3C Zr3 46.4(4) 15_646 13_656
Zr5 O3C Zr5 20.6(4) 6_656 15_646
Zr5 O3C C15C 121(2) 6_656 .
O13 O3C Zr3 59.4(11) 13_656 13_656
O13 O3C Zr5 20.0(14) 13_656 15_646
O13 O3C Zr5 26.9(7) 13_656 6_656
O13 O3C C15C 133(4) 13_656 .
C15C O3C Zr3 103.5(18) . 13_656
C15C O3C Zr5 141(2) . 15_646
Zr4 O4C Zr5 102.5(7) 6_656 6_656
Zr4 O4C Zr6 27.6(3) 6_656 5_446
Zr6 O4C Zr5 74.9(6) 5_446 6_656
C15C O4C Zr4 163(2) . 6_656
C15C O4C Zr5 61.6(14) . 6_656
C15C O4C Zr6 136(2) . 5_446
O3C C15C Zr5 29.6(13) . 6_656
O3C C15C O4C 117(2) . .
O3C C15C C16C 124(2) . .
O4C C15C Zr5 87.8(16) . 6_656
O4C C15C C16C 119(2) . .
C16C C15C Zr5 149(2) . 6_656
C17C C16C C15C 119.0(18) . .
C17C C16C C21C 120.0 . .
C21C C16C C15C 120.8(19) . .
C18C C17C C16C 120.0 . .
C19C C18C C17C 120.0 . .
C18C C19C C20C 120.0 . .
C18C C19C C22C 121(2) . .
C20C C19C C22C 119(2) . .
C21C C20C C19C 120.0 . .
C20C C21C C16C 120.0 . .
C23C C22C C19C 119(2) . .
C23C C22C C27C 120.0 . .
C27C C22C C19C 121(2) . .
C22C C23C C24C 120.0 . .
C23C C24C C25C 136.99(6) . 10_556
C25C C24C C23C 120.0 . .
C25C C24C C25C 43.9(10) . 10_556
C24C C25C C24C 49.0(11) . 10_556
C24C C25C C25C 92.6 . 10_556
C25C C25C C24C 43.5(11) 10_556 10_556
C26C C25C C24C 120.0 . .
C26C C25C C24C 137.0 . 10_556
C26C C25C C25C 120.8 . 10_556
C25C C26C C27C 120.0 . .
C26C C27C C22C 120.0 . .

loop_
_geom_bond_atom_site_label_1
_geom_bond_atom_site_label_2
_geom_bond_distance
_geom_bond_site_symmetry_2
Zr1 Zr2 3.5099(7) .
Zr1 Zr2 3.5100(7) 9_666
Zr1 Zr2 3.5100(7) 10_556
Zr1 Zr2 3.5100(7) 2_665
Zr1 O1 2.179(4) 11_655
Zr1 O1 2.179(4) 4_656
Zr1 O1 2.179(4) 10_556
Zr1 O1 2.180(4) .
Zr1 O5 2.181(7) .
Zr1 O5 2.181(7) 11_655
Zr1 O6 2.196(6) .
Zr1 O6 2.195(6) 10_556
Zr2 Zr1 3.5099(7) 9_666
Zr2 Zr2 3.5490(15) 2_665
Zr2 Zr2 3.5381(14) 10_556
Zr2 O2 2.268(5) 9_666
Zr2 O2 2.268(5) 4_656
Zr2 O5 2.115(4) .
Zr2 O5 2.115(4) 3_566
Zr2 O6 2.134(4) 2_665
Zr2 O6 2.134(4) .
Zr2 O7 2.163(8) .
Zr2 O8 2.209(7) .
Zr3 Zr3 1.961(7) 10
Zr3 Zr3 0.932(6) 12_565
Zr3 Zr5 1.836(6) 3_565
Zr3 Zr5 1.552(6) 10
Zr3 O9 1.325(17) 10
Zr3 O10 1.26(2) 10
Zr3 O10 1.804(18) 12_565
Zr3 O11 2.066(11) .
Zr3 O12 1.790(6) 2_765
Zr3 O13 2.125(10) .
Zr3 O14 2.122(10) .
Zr3 O3A 1.395(19) 6_655
Zr4 Zr4 1.472(8) 10
Zr4 Zr6 0.998(6) 2_765
Zr4 Zr6 1.828(6) 9_765
Zr4 O4 1.70(3) 4_755
Zr4 O4 1.70(3) 10
Zr4 O11 1.41(2) 10
Zr4 O4A 1.844(18) 16
Zr4 O4A 1.844(18) 6_655
Zr4 O4A 1.38(2) 13_655
Zr4 O4A 1.38(2) 7
Zr4 O4C 1.933(19) 6_654
Zr4 O4C 1.933(19) 16_554
Zr5 Zr3 1.836(6) 3_565
Zr5 Zr3 1.552(6) 10
Zr5 Zr5 1.033(8) 12_565
Zr5 O3 2.06(3) 10
Zr5 O10 1.757(18) 12_565
Zr5 O13 0.592(15) 10
Zr5 O13 1.04(4) 3_565
Zr5 O15 2.111(10) .
Zr5 O16 2.110(10) .
Zr5 O3A 1.64(3) 13_655
Zr5 O12A 1.778(4) 9_765
Zr5 O3C 1.284(19) 6_654
Zr6 Zr4 0.998(6) 2_765
Zr6 Zr4 1.828(6) 9_765
Zr6 Zr6 1.594(9) 10
Zr6 O9 1.882(17) 12_565
Zr6 O9 1.882(17) 2_765
Zr6 O10 2.115(19) 11_755
Zr6 O10 2.115(19) .
Zr6 O11 1.686(17) 2_765
Zr6 O12 1.151(18) 10
Zr6 O4A 1.75(2) 8_655
Zr6 O4A 1.75(2) 14
Zr6 O11A 1.63(2) 9_765
O1 C1 1.255(8) .
O2 Zr2 2.268(5) 9_666
O2 C1 1.266(8) .
O3 Zr4 2.62(4) 10
O3 Zr5 2.06(3) 10
O3 Zr6 2.56(4) 9_765
O3 O9 1.29(3) 10
O3 C15 1.298(10) .
O4 Zr4 1.70(3) 10
O4 Zr6 2.45(3) 9_765
O4 O4 1.23(5) 10
O4 C15 1.295(10) .
O5 Zr2 2.115(4) 10_556
O6 Zr2 2.134(4) 2_665
O9 Zr3 2.247(17) 3_565
O9 Zr3 1.325(17) 10
O9 Zr6 1.882(17) 2_765
O9 O3 1.29(3) 10
O9 O9 1.51(3) 10
O9 O10 0.99(3) 12_565
O9 O3A 1.06(3) 13_655
O9 O4A 1.38(3) 13_655
O9 C15A 1.19(3) 13_655
O10 Zr3 0.36(2) 3_565
O10 Zr3 1.804(18) 12_565
O10 Zr3 1.26(2) 10
O10 Zr5 1.756(18) 12_565
O10 Zr6 2.647(19) 10
O10 O9 0.99(3) 12_565
O10 O10 1.59(4) 10
O10 O10 1.56(5) 12_565
O10 O12 1.77(3) 10
O11 Zr3 2.676(16) 2_765
O11 Zr3 2.066(11) 11_755
O11 Zr4 1.41(2) 10
O11 Zr5 2.660(12) 4_755
O11 Zr5 2.660(12) 10
O11 Zr6 1.686(17) 2_765
O11 Zr6 0.41(2) 9_765
O11 O11 1.68(4) 10
O11 O12 0.75(3) 2_765
O11 O11A 1.594(10) .
O12 Zr3 1.790(6) 12_565
O12 Zr3 1.790(6) 2_765
O12 Zr4 2.144(19) 9_765
O12 Zr6 1.151(18) 10
O12 O10 1.77(3) 4_755
O12 O10 1.77(3) 10
O12 O11 0.75(3) 2_765
O12 O12 1.66(4) 2_765
O12 O11A 1.68(3) 2_765
O12 O12A 1.597(10) .
O13 Zr3 2.28(2) 12_565
O13 Zr5 0.592(15) 10
O13 Zr5 1.04(4) 3_565
O13 O13 0.71(10) 12_565
O13 O15 1.543(17) 10
O13 O15 1.74(3) 3_565
O13 O3C 1.26(5) 13_656
O14 Zr3 2.352(14) 12_565
O14 Zr3 2.734(17) 10
O14 Zr5 2.739(15) 10
O14 O14 1.11(6) 12_565
O14 O14 1.52(4) 10
O15 Zr5 2.323(15) 12_565
O15 O13 1.543(17) 10
O15 O13 1.74(3) 3_565
O15 O15 0.91(5) 12_565
O16 Zr3 2.527(16) 10
O16 Zr5 2.412(16) 12_565
O16 O16 1.32(6) 12_565
O16 O3A 1.74(3) 13_655
C1 C2 1.498(7) .
C2 C3 1.3900 .
C2 C7 1.3900 .
C3 C4 1.3900 .
C4 C5 1.3900 .
C5 C6 1.3900 .
C5 C8 1.517(5) .
C6 C7 1.3900 .
C8 C9 1.3900 .
C8 C13 1.3900 .
C8 C9A 1.384(8) .
C8 C13A 1.393(8) .
C9 C10 1.3900 .
C10 C11 1.3900 .
C11 C12 1.3900 .
C11 C14 1.516(7) .
C11 C10A 1.391(8) .
C11 C12A 1.385(8) .
C12 C13 1.3900 .
C14 C11 1.516(9) 6_665
C14 C14 1.31(2) 13_667
C15 Zr4 2.36(4) 10
C15 Zr6 2.79(4) 9_765
C15 C16 1.530(19) .
C16 C17 1.3900 .
C16 C21 1.3900 .
C17 C18 1.3900 .
C18 C19 1.3900 .
C19 C20 1.3900 .
C19 C22 1.526(16) .
C20 C21 1.3900 .
C22 C23 1.3900 .
C22 C27 1.3900 .
C23 C24 1.3900 .
C24 C25 1.3900 .
C25 C25 1.69(5) 6_655
C25 C26 1.3900 .
C26 C27 1.3900 .
C28 C28 0.97(5) 6_655
C28 C29 1.421(10) .
C28 C29 1.725(19) 13_656
C29 C28 1.725(19) 6_655
C29 C28 1.421(10) 10_556
C29 C28 1.725(19) 13_656
C29 C29 0.99(4) 13_656
O3A Zr3 1.395(19) 6_655
O3A Zr3 2.163(16) 15_645
O3A Zr5 2.39(2) 8_645
O3A Zr5 1.64(3) 13_655
O3A Zr6 2.72(3) 14_445
O3A O9 1.06(3) 13_655
O3A O16 1.74(3) 13_655
O3A C15A 1.293(10) .
O4A Zr3 2.63(2) 6_655
O4A Zr4 1.844(18) 6_655
O4A Zr4 1.38(2) 13_655
O4A Zr6 1.75(2) 14_445
O4A Zr6 2.165(15) 5_445
O4A O9 1.38(3) 13_655
O4A O4A 1.01(4) 10
O4A C15A 1.289(10) .
O11A Zr3 2.614(9) 11_755
O11A Zr4 2.06(3) 10
O11A Zr5 2.173(13) 4_755
O11A Zr5 2.173(13) 10
O11A Zr6 1.63(2) 9_765
O11A O12 1.68(3) 2_765
O11A O12A 1.16(5) 2_765
O12A Zr3 2.631(9) 11_755
O12A Zr3 2.398(11) 2_765
O12A Zr3 2.398(11) 12_565
O12A Zr5 1.778(4) 9_765
O12A Zr5 2.111(12) 4_755
O12A Zr5 1.778(4) 3_565
O12A Zr5 2.111(12) 10
O12A Zr6 2.25(2) 10
O12A O11A 1.16(5) 2_765
O12A O12A 1.26(4) 2_765
C9A C10A 1.391(8) .
C12A C13A 1.394(8) .
C15A Zr3 2.33(3) 6_655
C15A Zr4 2.34(3) 13_655
C15A Zr5 2.51(4) 13_655
C15A Zr6 2.43(4) 14_445
C15A O9 1.19(3) 13_655
C15A C16A 1.513(18) .
C16A C17A 1.3900 .
C16A C21A 1.3900 .
C17A C18A 1.3900 .
C18A C19A 1.3900 .
C19A C20A 1.3900 .
C19A C22A 1.503(17) .
C20A C21A 1.3900 .
C22A C23A 1.3900 .
C22A C27A 1.3900 .
C23A C24A 1.3900 .
C24A C25A 1.3900 .
C25A C26A 1.3900 .
C26A C27A 1.3900 .
O3B Zr4 2.161(16) 1_556
O3B Zr6 2.73(2) 2_766
O3B C15B 1.293(10) .
O4B Zr5 2.144(16) 1_556
O4B C15B 1.293(10) .
C15B C16B 1.490(18) .
C16B C17B 1.3900 .
C16B C21B 1.3900 .
C17B C18B 1.3900 .
C18B C19B 1.3900 .
C19B C20B 1.3900 .
C19B C22B 1.500(16) .
C20B C21B 1.3900 .
C22B C23B 1.3900 .
C22B C27B 1.3900 .
C23B C24B 1.3900 .
C24B C25B 1.3900 .
C25B C25B 1.40(5) 10_556
C25B C25B 1.71(4) 6_655
C25B C26B 1.96(3) 10_556
C25B C26B 1.3900 .
C26B C27B 1.3900 .
O3C Zr3 2.47(2) 13_656
O3C Zr5 2.131(14) 15_646
O3C Zr5 1.284(19) 6_656
O3C O13 1.26(5) 13_656
O3C C15C 1.288(10) .
O4C Zr4 1.933(19) 6_656
O4C Zr5 2.54(3) 6_656
O4C Zr6 2.152(16) 5_446
O4C C15C 1.294(10) .
C15C Zr5 2.23(2) 6_656
C15C C16C 1.498(18) .
C16C C17C 1.3900 .
C16C C21C 1.3900 .
C17C C18C 1.3900 .
C18C C19C 1.3900 .
C19C C20C 1.3900 .
C19C C22C 1.505(14) .
C20C C21C 1.3900 .
C22C C23C 1.3900 .
C22C C27C 1.3900 .
C23C C24C 1.3900 .
C24C C25C 1.3900 .
C24C C25C 2.02(4) 10_556
C25C C24C 2.02(4) 10_556
C25C C25C 1.40(5) 10_556
C25C C26C 1.3900 .
C26C C27C 1.3900 .
